data_7204190
loop_
_publ_author_name
'Jure\<cka, Petr'
'Vojt\'i\<sek, Pavel'
'Novotn\'y, Karel'
'Rohovec, Jan'
'Luke\<s, Ivan'

_publ_section_title
;
 Synthesis, characterisation and extraction behaviour of
 calix[4]arene-based phosphonic acidsElectronic supplementary
 information (ESI) available: Tables S1--S3 and Figs. S1 and S2. See
 http://www.rsc.org/suppdata/p2/b1/b105489a/
;
_journal_issue 7
_journal_name_full 'Journal of the Chemical Society, Perkin Transactions 2'
_journal_page_first 1370
_journal_paper_doi 10.1039/b105489a
_journal_year 2002
_chemical_formula_moiety 'C54H78O10P2*CH3OH*0.33H2O  ( three indep. mol.)'
_chemical_formula_sum 'C168 H243 O31 P6'
_chemical_formula_weight 2944.44
_chemical_name_systematic
; 
? 
;
_space_group_IT_number 2
_symmetry_cell_setting triclinic
_symmetry_Int_Tables_number 2
_symmetry_space_group_name_Hall '-P 1'
_symmetry_space_group_name_H-M 'P -1'
_atom_sites_solution_hydrogens geom
_atom_sites_solution_primary direct
_atom_sites_solution_secondary difmap
_audit_creation_method SHELXL-97
_cell_angle_alpha 71.093(4)
_cell_angle_beta 75.343(4)
_cell_angle_gamma 88.723(4)
_cell_formula_units_Z 2
_cell_length_a 18.8560(10)
_cell_length_b 20.9620(10)
_cell_length_c 23.9120(10)
_cell_measurement_reflns_used 'all data  (CCD)'
_cell_measurement_temperature 180(1)
_cell_measurement_theta_max 29.41
_cell_measurement_theta_min 3.35
_cell_volume 8632.1(8)
_computing_cell_refinement 'KUMA  (Poland)'
_computing_data_collection 'KUMA  (Poland)'
_computing_data_reduction 'KUMA  (Poland)'
_computing_molecular_graphics 'PLATON-92 (Spek, 1992)'
_computing_publication_material WORD
_computing_structure_refinement 'SHELXL-97 (Sheldrick, 1997)'
_computing_structure_solution 'SHELXS-97 (Sheldrick, 1990)'
_diffrn_ambient_temperature 180(1)
_diffrn_detector_area_resol_mean '16.7 pixels/mm'
_diffrn_measured_fraction_theta_full 0.847
_diffrn_measured_fraction_theta_max 0.847
_diffrn_measurement_device_type 'KUMA (Poland)'
_diffrn_measurement_method '.omega.-scan (0.5.degree)'
_diffrn_radiation_monochromator graphite
_diffrn_radiation_source 'fine-focus sealed tube'
_diffrn_radiation_type MoK\a
_diffrn_radiation_wavelength 0.71073
_diffrn_reflns_av_R_equivalents 0.0333
_diffrn_reflns_av_sigmaI/netI 0.0730
_diffrn_reflns_limit_h_max 25
_diffrn_reflns_limit_h_min -24
_diffrn_reflns_limit_k_max 28
_diffrn_reflns_limit_k_min -15
_diffrn_reflns_limit_l_max 31
_diffrn_reflns_limit_l_min -31
_diffrn_reflns_number 75773
_diffrn_reflns_theta_full 29.41
_diffrn_reflns_theta_max 29.41
_diffrn_reflns_theta_min 3.35
_exptl_absorpt_coefficient_mu 0.129
_exptl_absorpt_correction_type none
_exptl_crystal_colour 'pale yellow'
_exptl_crystal_density_diffrn 1.133
_exptl_crystal_density_meas ?
_exptl_crystal_density_method 'not measured'
_exptl_crystal_description needle
_exptl_crystal_F_000 3178
_exptl_crystal_size_max 0.4
_exptl_crystal_size_mid 0.1
_exptl_crystal_size_min 0.05
_refine_diff_density_max 1.002
_refine_diff_density_min -2.467
_refine_diff_density_rms 0.103
_refine_ls_extinction_method none
_refine_ls_goodness_of_fit_ref 1.270
_refine_ls_hydrogen_treatment mixed
_refine_ls_matrix_type full
_refine_ls_number_parameters 1873
_refine_ls_number_reflns 40373
_refine_ls_number_restraints 0
_refine_ls_restrained_S_all 1.270
_refine_ls_R_factor_all 0.1961
_refine_ls_R_factor_gt 0.1305
_refine_ls_shift/su_max 0.836
_refine_ls_shift/su_mean 0.046
_refine_ls_structure_factor_coef Fsqd
_refine_ls_weighting_details 'calc w=1/[\s^2^(Fo^2^)+(0.2000P)^2^+0.0000P] where P=(Fo^2^+2Fc^2^)/3'
_refine_ls_weighting_scheme calc
_refine_ls_wR_factor_gt 0.3750
_refine_ls_wR_factor_ref 0.4005
_reflns_number_gt 19038
_reflns_number_total 40373
_reflns_threshold_expression >2sigma(I)
_cod_data_source_file b105489a.txt
_cod_data_source_block dpcfix4
_cod_depositor_comments
;
The following automatic conversions were performed:

'_exptl_crystal_density_meas' value '----' was changed to '?' - the
value is perceived as not measured.

Automatic conversion script
Id: cif_fix_values 3008 2015-01-20 13:52:24Z robertas 
;
_cod_original_cell_volume 8632.1(7)
_cod_original_sg_symbol_H-M P-1
_cod_database_code 7204190

loop_
_symmetry_equiv_pos_as_xyz
'x, y, z'
'-x, -y, -z'

loop_
_atom_site_label
_atom_site_type_symbol
_atom_site_fract_x
_atom_site_fract_y
_atom_site_fract_z
_atom_site_U_iso_or_equiv
_atom_site_adp_type
_atom_site_occupancy
_atom_site_symmetry_multiplicity
_atom_site_calc_flag
_atom_site_refinement_flags
_atom_site_disorder_assembly
_atom_site_disorder_group
C1A C 0.5262(3) 0.3096(2) 0.34982(18) 0.0516(10) Uani 1 1 d . . .
C2A C 0.6060(3) 0.2976(2) 0.32436(19) 0.0568(11) Uani 1 1 d . . .
H2X H 0.6106 0.2500 0.3294 0.068 Uiso 1 1 calc R . .
H2Y H 0.6364 0.3100 0.3469 0.068 Uiso 1 1 calc R . .
C3A C 0.6327(2) 0.3394(2) 0.25647(19) 0.0499(10) Uani 1 1 d . . .
C4A C 0.6012(2) 0.3253(2) 0.21512(19) 0.0519(10) Uani 1 1 d . . .
H4X H 0.5655 0.2899 0.2291 0.062 Uiso 1 1 calc R . .
C5A C 0.6216(2) 0.3629(2) 0.15316(19) 0.0511(10) Uani 1 1 d . . .
C6A C 0.6730(2) 0.4169(2) 0.13451(18) 0.0488(10) Uani 1 1 d . . .
H6X H 0.6870 0.4428 0.0933 0.059 Uiso 1 1 calc R . .
C7A C 0.7044(2) 0.4338(2) 0.17474(18) 0.0489(10) Uani 1 1 d . . .
C8A C 0.7550(2) 0.4978(2) 0.15240(19) 0.0521(10) Uani 1 1 d . . .
H8X H 0.7718 0.5027 0.1860 0.063 Uiso 1 1 calc R . .
H8Y H 0.7975 0.4951 0.1206 0.063 Uiso 1 1 calc R . .
C9A C 0.7125(2) 0.5574(2) 0.12756(18) 0.0497(10) Uani 1 1 d . . .
C10A C 0.7172(3) 0.5854(2) 0.06515(19) 0.0534(10) Uani 1 1 d . . .
H10X H 0.7533 0.5714 0.0379 0.064 Uiso 1 1 calc R . .
C11A C 0.6714(3) 0.6324(2) 0.04187(18) 0.0513(10) Uani 1 1 d . A .
C12A C 0.6199(3) 0.6531(2) 0.08439(19) 0.0520(10) Uani 1 1 d . . .
H12X H 0.5884 0.6854 0.0700 0.062 Uiso 1 1 calc R . .
C13A C 0.6128(3) 0.6286(2) 0.14650(18) 0.0499(10) Uani 1 1 d . . .
C14A C 0.5513(3) 0.6496(2) 0.19056(19) 0.0571(11) Uani 1 1 d . . .
H14X H 0.5705 0.6587 0.2214 0.069 Uiso 1 1 calc R . .
H14Y H 0.5324 0.6909 0.1684 0.069 Uiso 1 1 calc R . .
C15A C 0.4896(2) 0.5954(2) 0.22142(18) 0.0485(10) Uani 1 1 d . . .
C16A C 0.4455(3) 0.5815(2) 0.1881(2) 0.0545(11) Uani 1 1 d . . .
H16X H 0.4538 0.6071 0.1470 0.065 Uiso 1 1 calc R . .
C17A C 0.3893(3) 0.5309(3) 0.2135(2) 0.0616(12) Uani 1 1 d . . .
C18A C 0.3798(3) 0.4921(2) 0.2757(2) 0.0592(11) Uani 1 1 d . . .
H18X H 0.3424 0.4580 0.2939 0.071 Uiso 1 1 calc R . .
C19A C 0.4241(3) 0.5029(2) 0.31101(19) 0.0528(11) Uani 1 1 d . . .
C20A C 0.4154(3) 0.4555(2) 0.3753(2) 0.0606(12) Uani 1 1 d . . .
H20X H 0.3651 0.4542 0.3991 0.073 Uiso 1 1 calc R . .
H20Y H 0.4474 0.4717 0.3945 0.073 Uiso 1 1 calc R . .
C21A C 0.4343(3) 0.3852(2) 0.37469(17) 0.0538(11) Uani 1 1 d . . .
C22A C 0.3784(3) 0.3354(2) 0.38866(18) 0.0575(11) Uani 1 1 d . . .
H22X H 0.3296 0.3446 0.4012 0.069 Uiso 1 1 calc R . .
C23A C 0.3956(3) 0.2713(2) 0.3839(2) 0.0624(12) Uani 1 1 d . . .
C24A C 0.4699(3) 0.2605(2) 0.36436(18) 0.0560(11) Uani 1 1 d . . .
H24X H 0.4823 0.2185 0.3609 0.067 Uiso 1 1 calc R . .
C25A C 0.5082(3) 0.3720(2) 0.35616(17) 0.0521(10) Uani 1 1 d . . .
C26A C 0.6838(2) 0.3935(2) 0.23556(18) 0.0498(10) Uani 1 1 d . . .
C27A C 0.6610(2) 0.5806(2) 0.16820(18) 0.0499(10) Uani 1 1 d . . .
C28A C 0.4771(2) 0.5558(2) 0.28286(18) 0.0497(10) Uani 1 1 d . . .
O1A O 0.71129(17) 0.41052(15) 0.27844(13) 0.0558(7) Uani 1 1 d . . .
O2A O 0.65680(18) 0.55258(16) 0.22930(12) 0.0572(8) Uani 1 1 d . . .
H2A H 0.6175 0.5605 0.2493 0.069 Uiso 1 1 calc R . .
O3A O 0.52293(17) 0.56877(14) 0.31646(12) 0.0524(7) Uani 1 1 d . . .
O4A O 0.55895(18) 0.42247(15) 0.34425(13) 0.0572(8) Uani 1 1 d . . .
H4A H 0.5448 0.4438 0.3679 0.069 Uiso 1 1 calc R . .
C30A C 0.5862(3) 0.3490(2) 0.1062(2) 0.0579(11) Uani 1 1 d . . .
C31A C 0.5248(4) 0.2948(3) 0.1360(3) 0.0890(18) Uani 1 1 d . . .
H31X H 0.5059 0.2866 0.1050 0.107 Uiso 1 1 calc R . .
H31Y H 0.4863 0.3092 0.1633 0.107 Uiso 1 1 calc R . .
H31Z H 0.5429 0.2540 0.1586 0.107 Uiso 1 1 calc R . .
C32A C 0.5594(4) 0.4135(3) 0.0689(3) 0.0838(17) Uani 1 1 d . . .
H32X H 0.5097 0.4184 0.0892 0.101 Uiso 1 1 calc R . .
H32Y H 0.5612 0.4114 0.0291 0.101 Uiso 1 1 calc R . .
H32Z H 0.5902 0.4514 0.0649 0.101 Uiso 1 1 calc R . .
C33A C 0.6465(4) 0.3239(4) 0.0621(3) 0.096(2) Uani 1 1 d . . .
H33X H 0.6260 0.3150 0.0323 0.115 Uiso 1 1 calc R . .
H33Y H 0.6645 0.2832 0.0850 0.115 Uiso 1 1 calc R . .
H33Z H 0.6862 0.3579 0.0418 0.115 Uiso 1 1 calc R . .
C40A C 0.6724(3) 0.6565(2) -0.02633(18) 0.0564(11) Uani 1 1 d . . .
C41A C 0.7462(5) 0.6316(6) -0.0650(3) 0.054(2) Uani 0.574(11) 1 d P A 1
H41X H 0.7466 0.6460 -0.1075 0.065 Uiso 0.574(11) 1 calc PR A 1
H41Y H 0.7460 0.5833 -0.0497 0.065 Uiso 0.574(11) 1 calc PR A 1
H71Z H 0.7891 0.6511 -0.0604 0.065 Uiso 0.574(11) 1 calc PR A 1
C42A C 0.6781(6) 0.7306(4) -0.0519(3) 0.062(3) Uani 0.574(11) 1 d P A 1
H42X H 0.7241 0.7476 -0.0503 0.075 Uiso 0.574(11) 1 calc PR A 1
H42Y H 0.6384 0.7483 -0.0285 0.075 Uiso 0.574(11) 1 calc PR A 1
H42Z H 0.6754 0.7442 -0.0937 0.075 Uiso 0.574(11) 1 calc PR A 1
C43A C 0.6126(6) 0.6194(6) -0.0328(4) 0.051(2) Uani 0.574(11) 1 d P A 1
H43X H 0.6216 0.6208 -0.0746 0.061 Uiso 0.574(11) 1 calc PR A 1
H43Y H 0.5673 0.6396 -0.0216 0.061 Uiso 0.574(11) 1 calc PR A 1
H43Z H 0.6092 0.5733 -0.0066 0.061 Uiso 0.574(11) 1 calc PR A 1
C44A C 0.6066(8) 0.7170(7) -0.0396(5) 0.073(4) Uani 0.426(11) 1 d P A 2
H44X H 0.6172 0.7542 -0.0272 0.088 Uiso 0.426(11) 1 calc PR A 2
H44Y H 0.5585 0.6966 -0.0163 0.088 Uiso 0.426(11) 1 calc PR A 2
H44Z H 0.6083 0.7330 -0.0823 0.088 Uiso 0.426(11) 1 calc PR A 2
C45A C 0.7394(7) 0.6863(11) -0.0636(6) 0.087(6) Uani 0.426(11) 1 d P A 2
H45X H 0.7775 0.6573 -0.0530 0.105 Uiso 0.426(11) 1 calc PR A 2
H45Y H 0.7475 0.7288 -0.0583 0.105 Uiso 0.426(11) 1 calc PR A 2
H45Z H 0.7401 0.6937 -0.1055 0.105 Uiso 0.426(11) 1 calc PR A 2
C46A C 0.6441(10) 0.6006(10) -0.0429(7) 0.073(5) Uani 0.426(11) 1 d P A 2
H46X H 0.6318 0.6192 -0.0814 0.087 Uiso 0.426(11) 1 calc PR A 2
H46Y H 0.6010 0.5779 -0.0117 0.087 Uiso 0.426(11) 1 calc PR A 2
H46Z H 0.6812 0.5690 -0.0463 0.087 Uiso 0.426(11) 1 calc PR A 2
C50A C 0.3392(3) 0.5157(4) 0.1776(3) 0.0845(18) Uani 1 1 d . . .
C51A C 0.3662(5) 0.5500(5) 0.1120(3) 0.150(4) Uani 1 1 d . . .
H51X H 0.3258 0.5559 0.0935 0.080 Uiso 1 1 calc R . .
H51Y H 0.4014 0.5234 0.0945 0.080 Uiso 1 1 calc R . .
H51Z H 0.3890 0.5934 0.1048 0.080 Uiso 1 1 calc R . .
C52A C 0.3377(6) 0.4386(5) 0.1868(4) 0.144(4) Uani 1 1 d . . .
H52X H 0.2881 0.4193 0.2048 0.080 Uiso 1 1 calc R . .
H52Y H 0.3679 0.4169 0.2135 0.080 Uiso 1 1 calc R . .
H52Z H 0.3561 0.4320 0.1480 0.080 Uiso 1 1 calc R . .
C53A C 0.2611(5) 0.5264(8) 0.2083(5) 0.191(6) Uani 1 1 d . . .
H53X H 0.2300 0.4869 0.2168 0.229 Uiso 1 1 calc R . .
H53Y H 0.2438 0.5648 0.1817 0.229 Uiso 1 1 calc R . .
H53Z H 0.2600 0.5341 0.2460 0.229 Uiso 1 1 calc R . .
C60A C 0.3361(3) 0.2157(3) 0.3997(3) 0.0822(16) Uani 1 1 d . . .
C61A C 0.3487(6) 0.1761(6) 0.3608(5) 0.194(6) Uani 1 1 d . . .
H61X H 0.3794 0.2019 0.3215 0.080 Uiso 1 1 calc R . .
H61Y H 0.3027 0.1629 0.3562 0.080 Uiso 1 1 calc R . .
H61Z H 0.3727 0.1365 0.3783 0.080 Uiso 1 1 calc R . .
C62A C 0.3342(7) 0.1669(6) 0.4636(4) 0.213(7) Uani 1 1 d . . .
H62X H 0.3576 0.1267 0.4600 0.080 Uiso 1 1 calc R . .
H62Y H 0.2842 0.1553 0.4872 0.080 Uiso 1 1 calc R . .
H62Z H 0.3598 0.1881 0.4836 0.080 Uiso 1 1 calc R . .
C63A C 0.2589(5) 0.2347(6) 0.4214(6) 0.174(5) Uani 1 1 d . . .
H63X H 0.2405 0.2577 0.3867 0.209 Uiso 1 1 calc R . .
H63Y H 0.2589 0.2638 0.4452 0.209 Uiso 1 1 calc R . .
H63Z H 0.2280 0.1945 0.4461 0.209 Uiso 1 1 calc R . .
C70A C 0.7741(3) 0.3749(3) 0.2922(2) 0.0668(13) Uani 1 1 d . B .
H70X H 0.8183 0.3962 0.2608 0.080 Uiso 1 1 calc R . .
H70Y H 0.7685 0.3285 0.2935 0.080 Uiso 1 1 calc R . .
P1A P 0.78083(10) 0.37683(11) 0.36427(7) 0.0880(5) Uani 1 1 d . . .
O11A O 0.7136(3) 0.3556(3) 0.41270(19) 0.1147(17) Uani 1 1 d . B .
O12A O 0.8473(2) 0.3359(3) 0.37547(17) 0.1084(16) Uani 1 1 d . B .
O13A O 0.8043(8) 0.4445(4) 0.3524(4) 0.204(5) Uani 1 1 d . B .
C80A C 0.4945(3) 0.6153(2) 0.34820(19) 0.0584(12) Uani 1 1 d . . .
H80X H 0.4474 0.5975 0.3770 0.070 Uiso 1 1 calc R . .
H80Y H 0.4879 0.6583 0.3194 0.070 Uiso 1 1 calc R . .
P2A P 0.55978(11) 0.62561(8) 0.38757(7) 0.0853(5) Uani 1 1 d . . .
O21A O 0.6306(4) 0.6577(3) 0.3464(3) 0.155(3) Uani 1 1 d . . .
O22A O 0.5139(4) 0.6671(2) 0.4264(2) 0.140(2) Uani 1 1 d . . .
O23A O 0.5629(2) 0.5566(2) 0.43663(16) 0.0858(12) Uani 1 1 d . . .
C71A C 0.8181(13) 0.4863(19) 0.3266(11) 0.32(3) Uani 0.550(13) 1 d P B 1
H71X H 0.7834 0.4943 0.3015 0.080 Uiso 0.550(13) 1 calc PR B 1
H71Y H 0.8643 0.4805 0.3001 0.080 Uiso 0.550(13) 1 calc PR B 1
C72A C 0.8309(13) 0.5573(12) 0.3317(12) 0.196(11) Uani 0.550(13) 1 d P B 1
H72X H 0.8776 0.5776 0.3050 0.236 Uiso 0.550(13) 1 calc PR B 1
H72Y H 0.8303 0.5524 0.3731 0.236 Uiso 0.550(13) 1 calc PR B 1
H72Z H 0.7926 0.5854 0.3200 0.236 Uiso 0.550(13) 1 calc PR B 1
C73A C 0.8396(12) 0.4820(13) 0.3897(11) 0.141(9) Uani 0.450(13) 1 d P B 2
H73X H 0.8101 0.5201 0.3917 0.170 Uiso 0.450(13) 1 calc PR B 2
H73Y H 0.8298 0.4508 0.4313 0.170 Uiso 0.450(13) 1 calc PR B 2
C74A C 0.9133(14) 0.5070(14) 0.3744(13) 0.191(13) Uani 0.450(13) 1 d P B 2
H74X H 0.9348 0.5158 0.3314 0.080 Uiso 0.450(13) 1 calc PR B 2
H74Y H 0.9403 0.4740 0.3975 0.080 Uiso 0.450(13) 1 calc PR B 2
H74Z H 0.9150 0.5480 0.3837 0.080 Uiso 0.450(13) 1 calc PR B 2
C75A C 0.8349(6) 0.2603(8) 0.4100(5) 0.242(10) Uani 1 1 d . . .
H75X H 0.8592 0.2547 0.4423 0.290 Uiso 1 1 calc R B .
H75Y H 0.7828 0.2552 0.4303 0.290 Uiso 1 1 calc R . .
C76A C 0.8450(15) 0.2109(7) 0.3990(8) 0.40(2) Uani 1 1 d . B .
H76X H 0.8642 0.2211 0.3556 0.476 Uiso 1 1 calc R . .
H76Y H 0.7996 0.1839 0.4125 0.476 Uiso 1 1 calc R . .
H76Z H 0.8797 0.1864 0.4197 0.476 Uiso 1 1 calc R . .
C81A C 0.6158(4) 0.5103(4) 0.4248(3) 0.095(2) Uani 1 1 d . . .
H81X H 0.6586 0.5347 0.3934 0.114 Uiso 1 1 calc R . .
H81Y H 0.5953 0.4792 0.4095 0.114 Uiso 1 1 calc R . .
C82A C 0.6379(5) 0.4718(4) 0.4805(3) 0.114(3) Uani 1 1 d . . .
H82X H 0.6868 0.4579 0.4693 0.137 Uiso 1 1 calc R . .
H82Y H 0.6046 0.4326 0.5030 0.137 Uiso 1 1 calc R . .
H82Z H 0.6366 0.4998 0.5055 0.137 Uiso 1 1 calc R . .
C83A C 0.5371(9) 0.6835(5) 0.4736(5) 0.246(9) Uani 1 1 d . . .
H83X H 0.5153 0.6485 0.5122 0.080 Uiso 1 1 calc R . .
H83Y H 0.5899 0.6803 0.4656 0.080 Uiso 1 1 calc R . .
C84A C 0.5237(5) 0.7374(3) 0.4808(3) 0.111(3) Uani 1 1 d . . .
H84X H 0.5648 0.7546 0.4897 0.080 Uiso 1 1 calc R . .
H84Y H 0.4809 0.7316 0.5143 0.080 Uiso 1 1 calc R . .
H84Z H 0.5149 0.7686 0.4442 0.080 Uiso 1 1 calc R . .
C1B C 0.8167(2) 0.1177(2) 0.28847(17) 0.0456(9) Uani 1 1 d . . .
C2B C 0.8724(2) 0.0773(2) 0.31959(19) 0.0543(11) Uani 1 1 d . . .
H2T H 0.8486 0.0360 0.3510 0.065 Uiso 1 1 calc R . .
H2U H 0.8939 0.1035 0.3387 0.065 Uiso 1 1 calc R . .
C3B C 0.9321(2) 0.0609(2) 0.27015(17) 0.0451(9) Uani 1 1 d . . .
C4B C 0.9129(2) 0.0256(2) 0.23630(18) 0.0475(9) Uani 1 1 d . . .
H4T H 0.8651 0.0066 0.2479 0.057 Uiso 1 1 calc R . .
C5B C 0.9617(2) 0.0170(2) 0.18567(18) 0.0473(9) Uani 1 1 d . . .
C6B C 1.0328(2) 0.0451(2) 0.17070(18) 0.0454(9) Uani 1 1 d . . .
H6T H 1.0670 0.0391 0.1375 0.054 Uiso 1 1 calc R . .
C7B C 1.05504(19) 0.0820(2) 0.20307(18) 0.0433(9) Uani 1 1 d . . .
C8B C 1.1308(2) 0.1180(2) 0.17997(19) 0.0481(10) Uani 1 1 d . . .
H8T H 1.1679 0.0852 0.1848 0.058 Uiso 1 1 calc R . .
H8U H 1.1348 0.1472 0.2035 0.058 Uiso 1 1 calc R . .
C9B C 1.14341(19) 0.1598(2) 0.1130(2) 0.0479(10) Uani 1 1 d . . .
C10B C 1.1853(2) 0.1369(3) 0.0682(2) 0.0550(11) Uani 1 1 d . . .
H10T H 1.2105 0.0981 0.0795 0.066 Uiso 1 1 calc R . .
C11B C 1.1910(2) 0.1705(3) 0.0057(2) 0.0616(12) Uani 1 1 d . . .
C12B C 1.1523(2) 0.2289(3) -0.0087(2) 0.0588(12) Uani 1 1 d . . .
H12T H 1.1555 0.2528 -0.0496 0.071 Uiso 1 1 calc R . .
C13B C 1.1088(2) 0.2523(2) 0.0364(2) 0.0551(11) Uani 1 1 d . . .
C14B C 1.0649(2) 0.3140(3) 0.0176(2) 0.0637(12) Uani 1 1 d . . .
H14T H 1.0736 0.3460 0.0372 0.076 Uiso 1 1 calc R . .
H14U H 1.0812 0.3360 -0.0264 0.076 Uiso 1 1 calc R . .
C15B C 0.9833(2) 0.2936(2) 0.0359(2) 0.0526(10) Uani 1 1 d . . .
C16B C 0.9555(2) 0.2601(2) 0.0030(2) 0.0562(11) Uani 1 1 d . . .
H16T H 0.9873 0.2528 -0.0308 0.067 Uiso 1 1 calc R . .
C17B C 0.8816(2) 0.2372(2) 0.0193(2) 0.0560(11) Uani 1 1 d . . .
C18B C 0.8373(2) 0.2463(2) 0.0723(2) 0.0549(11) Uani 1 1 d . . .
H18T H 0.7884 0.2300 0.0850 0.066 Uiso 1 1 calc R . .
C19B C 0.8617(2) 0.2778(2) 0.10657(19) 0.0484(10) Uani 1 1 d . . .
C20B C 0.8111(2) 0.2850(2) 0.1650(2) 0.0521(10) Uani 1 1 d . . .
H20T H 0.8365 0.3127 0.1803 0.063 Uiso 1 1 calc R . .
H20U H 0.7679 0.3075 0.1557 0.063 Uiso 1 1 calc R . .
C21B C 0.7879(2) 0.2172(2) 0.21327(19) 0.0456(9) Uani 1 1 d . . .
C22B C 0.7197(2) 0.1834(2) 0.2239(2) 0.0495(10) Uani 1 1 d . . .
H22T H 0.6864 0.2059 0.2027 0.059 Uiso 1 1 calc R . .
C23B C 0.6992(2) 0.1178(2) 0.2644(2) 0.0472(10) Uani 1 1 d . . .
C24B C 0.7491(2) 0.0862(2) 0.29674(19) 0.0468(9) Uani 1 1 d . . .
H24T H 0.7368 0.0428 0.3247 0.056 Uiso 1 1 calc R . .
C25B C 0.8355(2) 0.1828(2) 0.24738(18) 0.0430(9) Uani 1 1 d . . .
C26B C 1.0043(2) 0.0874(2) 0.25396(18) 0.0432(9) Uani 1 1 d . . .
C27B C 1.1057(2) 0.2183(2) 0.0966(2) 0.0486(10) Uani 1 1 d . . .
C28B C 0.9349(2) 0.3030(2) 0.08597(19) 0.0478(9) Uani 1 1 d . . .
O1B O 1.02360(14) 0.12471(15) 0.28688(13) 0.0511(7) Uani 1 1 d . . .
O2B O 1.06689(15) 0.23862(15) 0.14450(13) 0.0534(7) Uani 1 1 d . . .
H2B H 1.0547 0.2772 0.1310 0.064 Uiso 1 1 calc R . .
O3B O 0.96189(16) 0.33735(14) 0.11851(14) 0.0543(7) Uani 1 1 d . . .
O4B O 0.90192(14) 0.21638(15) 0.23834(13) 0.0501(7) Uani 1 1 d . . .
H4B H 0.9217 0.2319 0.2016 0.060 Uiso 1 1 calc R . .
C30B C 0.9386(2) -0.0196(3) 0.1458(2) 0.0638(13) Uani 1 1 d . . .
C31B C 0.8562(3) -0.0363(4) 0.1636(3) 0.104(2) Uani 1 1 d . . .
H31T H 0.8447 -0.0596 0.1381 0.124 Uiso 1 1 calc R . .
H31U H 0.8312 0.0048 0.1581 0.124 Uiso 1 1 calc R . .
H31V H 0.8408 -0.0645 0.2056 0.124 Uiso 1 1 calc R . .
C32B C 0.9748(6) -0.0856(5) 0.1547(6) 0.191(6) Uani 1 1 d . . .
H32T H 0.9548 -0.1120 0.1355 0.229 Uiso 1 1 calc R . .
H32U H 0.9661 -0.1099 0.1976 0.229 Uiso 1 1 calc R . .
H32V H 1.0268 -0.0768 0.1365 0.229 Uiso 1 1 calc R . .
C33B C 0.9590(4) 0.0298(5) 0.0790(3) 0.129(3) Uani 1 1 d . . .
H33T H 0.9405 0.0109 0.0535 0.155 Uiso 1 1 calc R . .
H33U H 1.0115 0.0371 0.0642 0.155 Uiso 1 1 calc R . .
H33V H 0.9378 0.0721 0.0779 0.155 Uiso 1 1 calc R . .
C40B C 1.2372(3) 0.1432(3) -0.0422(2) 0.0738(15) Uani 1 1 d . . .
C41B C 1.2328(4) 0.1827(5) -0.1062(3) 0.116(3) Uani 1 1 d . . .
H41T H 1.2583 0.2263 -0.1192 0.140 Uiso 1 1 calc R . .
H41U H 1.1823 0.1883 -0.1067 0.140 Uiso 1 1 calc R . .
H41V H 1.2551 0.1586 -0.1335 0.140 Uiso 1 1 calc R . .
C42B C 1.3181(2) 0.1448(3) -0.0410(3) 0.0799(16) Uani 1 1 d . . .
H42T H 1.3378 0.1908 -0.0560 0.096 Uiso 1 1 calc R . .
H42U H 1.3454 0.1206 -0.0664 0.096 Uiso 1 1 calc R . .
H42V H 1.3217 0.1240 0.0003 0.096 Uiso 1 1 calc R . .
C43B C 1.2082(3) 0.0689(4) -0.0280(3) 0.101(2) Uani 1 1 d . . .
H43T H 1.2356 0.0515 -0.0590 0.121 Uiso 1 1 calc R . .
H43U H 1.1571 0.0680 -0.0276 0.121 Uiso 1 1 calc R . .
H43V H 1.2139 0.0414 0.0112 0.121 Uiso 1 1 calc R . .
C50B C 0.8490(3) 0.2065(3) -0.0190(2) 0.0700(14) Uani 1 1 d . . .
C51B C 0.8012(3) 0.1418(3) 0.0214(3) 0.0890(18) Uani 1 1 d . . .
H51T H 0.7824 0.1227 -0.0038 0.107 Uiso 1 1 calc R . .
H51U H 0.7610 0.1524 0.0501 0.107 Uiso 1 1 calc R . .
H51V H 0.8302 0.1099 0.0432 0.107 Uiso 1 1 calc R . .
C52B C 0.8004(3) 0.2567(3) -0.0512(3) 0.0822(16) Uani 1 1 d . . .
H52T H 0.7626 0.2681 -0.0212 0.099 Uiso 1 1 calc R . .
H52U H 0.7783 0.2368 -0.0741 0.099 Uiso 1 1 calc R . .
H52V H 0.8297 0.2969 -0.0784 0.099 Uiso 1 1 calc R . .
C53B C 0.9078(3) 0.1896(4) -0.0683(3) 0.106(2) Uani 1 1 d . . .
H53T H 0.9315 0.2307 -0.0989 0.127 Uiso 1 1 calc R . .
H53U H 0.8852 0.1641 -0.0868 0.127 Uiso 1 1 calc R . .
H53V H 0.9435 0.1634 -0.0500 0.127 Uiso 1 1 calc R . .
C60B C 0.6256(2) 0.0827(2) 0.2722(2) 0.0570(11) Uani 1 1 d . . .
C61B C 0.5631(2) 0.1225(2) 0.2955(2) 0.0583(11) Uani 1 1 d . . .
H61T H 0.5170 0.0981 0.3039 0.070 Uiso 1 1 calc R . .
H61U H 0.5644 0.1658 0.2650 0.070 Uiso 1 1 calc R . .
H61V H 0.5686 0.1286 0.3323 0.070 Uiso 1 1 calc R . .
C62B C 0.6148(3) 0.0106(3) 0.3193(3) 0.0828(17) Uani 1 1 d . . .
H62T H 0.6509 -0.0172 0.3044 0.099 Uiso 1 1 calc R . .
H62U H 0.5666 -0.0083 0.3251 0.099 Uiso 1 1 calc R . .
H62V H 0.6203 0.0125 0.3576 0.099 Uiso 1 1 calc R . .
C63B C 0.6221(3) 0.0794(4) 0.2102(3) 0.0859(18) Uani 1 1 d . . .
H63T H 0.6620 0.0548 0.1955 0.103 Uiso 1 1 calc R . .
H63U H 0.6259 0.1244 0.1817 0.103 Uiso 1 1 calc R . .
H63V H 0.5763 0.0570 0.2145 0.103 Uiso 1 1 calc R . .
C70B C 1.0595(3) 0.0843(3) 0.3324(2) 0.0678(13) Uani 1 1 d . . .
H70T H 1.0973 0.0600 0.3135 0.081 Uiso 1 1 calc R . .
H70U H 1.0238 0.0513 0.3648 0.081 Uiso 1 1 calc R . .
P1B P 1.09957(16) 0.13486(13) 0.36410(10) 0.1187(7) Uani 1 1 d . . .
O11B O 1.1368(5) 0.0907(3) 0.4071(3) 0.189(3) Uani 1 1 d . . .
O12B O 1.1518(3) 0.1901(3) 0.3132(2) 0.1042(14) Uani 1 1 d . . .
O13B O 1.0385(4) 0.1675(4) 0.3913(3) 0.148(2) Uani 1 1 d . . .
C80B C 0.9543(3) 0.4085(2) 0.0963(3) 0.0744(15) Uani 1 1 d . . .
H80T H 0.9028 0.4179 0.1033 0.089 Uiso 1 1 calc R . .
H80U H 0.9774 0.4266 0.0528 0.089 Uiso 1 1 calc R . .
P2B P 0.99829(9) 0.44582(8) 0.13727(9) 0.0851(5) Uani 1 1 d . . .
O21B O 1.0767(2) 0.4374(2) 0.1262(2) 0.1017(14) Uani 1 1 d . . .
O22B O 0.9719(3) 0.5180(3) 0.1185(3) 0.129(2) Uani 1 1 d . . .
O23B O 0.9568(2) 0.4171(3) 0.2048(2) 0.1039(14) Uani 1 1 d . . .
C71B C 1.1266(6) 0.2496(4) 0.2719(6) 0.155(4) Uani 1 1 d . . .
H71T H 1.1084 0.2367 0.2424 0.186 Uiso 1 1 calc R . .
H71U H 1.0869 0.2682 0.2953 0.186 Uiso 1 1 calc R . .
C72B C 1.1871(5) 0.2995(6) 0.2406(5) 0.156(4) Uani 1 1 d . . .
H72T H 1.1686 0.3435 0.2284 0.187 Uiso 1 1 calc R . .
H72U H 1.2154 0.2901 0.2050 0.187 Uiso 1 1 calc R . .
H72V H 1.2177 0.2981 0.2675 0.187 Uiso 1 1 calc R . .
C73B C 1.0389 0.2082 0.4350 0.100 Uiso 1 1 d . . .
H73T H 0.9877 0.1984 0.4579 0.080 Uiso 1 1 calc R . .
H73U H 1.0648 0.1770 0.4615 0.080 Uiso 1 1 calc R . .
C74B C 1.0505(4) 0.2588(3) 0.4474(3) 0.100 Uiso 1 1 d . . .
H74T H 1.0079 0.2847 0.4483 0.080 Uiso 1 1 calc R . .
H74U H 1.0917 0.2856 0.4168 0.080 Uiso 1 1 calc R . .
H74V H 1.0609 0.2455 0.4867 0.080 Uiso 1 1 calc R . .
C81B C 0.9904(7) 0.5679(6) 0.1428(7) 0.178(5) Uani 1 1 d . . .
H81T H 1.0163 0.5462 0.1736 0.080 Uiso 1 1 calc R . .
H81U H 1.0245 0.6020 0.1100 0.080 Uiso 1 1 calc R . .
C82B C 0.9371(8) 0.5985(6) 0.1670(5) 0.193(6) Uani 1 1 d . . .
H82T H 0.9135 0.5699 0.2078 0.080 Uiso 1 1 calc R . .
H82U H 0.9021 0.6083 0.1429 0.080 Uiso 1 1 calc R . .
H82V H 0.9561 0.6399 0.1684 0.080 Uiso 1 1 calc R . .
C83B C 0.9857(4) 0.3639(5) 0.2478(4) 0.114(2) Uani 1 1 d . . .
H83T H 1.0235 0.3421 0.2259 0.136 Uiso 1 1 calc R . .
H83U H 0.9468 0.3301 0.2745 0.136 Uiso 1 1 calc R . .
C84B C 1.0172(5) 0.3964(6) 0.2844(5) 0.157(4) Uani 1 1 d . . .
H84T H 0.9825 0.4253 0.2989 0.188 Uiso 1 1 calc R . .
H84U H 1.0618 0.4226 0.2590 0.188 Uiso 1 1 calc R . .
H84V H 1.0277 0.3620 0.3186 0.188 Uiso 1 1 calc R . .
C1C C 0.2461(2) 0.8706(2) 0.15094(17) 0.0424(9) Uani 1 1 d . . .
C2C C 0.1869(2) 0.9151(2) 0.17110(19) 0.0459(9) Uani 1 1 d . . .
H2P H 0.1807 0.9512 0.1355 0.055 Uiso 1 1 calc R . .
H2R H 0.1406 0.8884 0.1908 0.055 Uiso 1 1 calc R . .
C3C C 0.20699(19) 0.94529(19) 0.21506(16) 0.0375(8) Uani 1 1 d . . .
C4C C 0.26507(19) 0.9933(2) 0.19437(16) 0.0394(8) Uani 1 1 d . . .
H4P H 0.2914 1.0057 0.1535 0.047 Uiso 1 1 calc R . .
C5C C 0.2860(2) 1.0241(2) 0.23223(16) 0.0435(9) Uani 1 1 d . . .
C6C C 0.2472(2) 1.0008(2) 0.29434(17) 0.0454(9) Uani 1 1 d . . .
H6P H 0.2601 1.0198 0.3208 0.054 Uiso 1 1 calc R . .
C7C C 0.1909(2) 0.9511(2) 0.31771(17) 0.0457(9) Uani 1 1 d . . .
C8C C 0.1576(3) 0.9242(2) 0.38691(17) 0.0587(12) Uani 1 1 d . . .
H8P H 0.1421 0.9615 0.4018 0.070 Uiso 1 1 calc R . .
H8R H 0.1148 0.8940 0.3963 0.070 Uiso 1 1 calc R . .
C9C C 0.2136(2) 0.8869(2) 0.41801(17) 0.0551(12) Uani 1 1 d . . .
C10C C 0.2527(3) 0.9173(2) 0.44580(17) 0.0594(12) Uani 1 1 d . . .
H10P H 0.2407 0.9600 0.4477 0.071 Uiso 1 1 calc R . .
C11C C 0.3089(3) 0.8869(3) 0.47077(19) 0.0631(13) Uani 1 1 d . . .
C12C C 0.3242(3) 0.8227(2) 0.46757(18) 0.0596(12) Uani 1 1 d . . .
H12P H 0.3611 0.8007 0.4844 0.071 Uiso 1 1 calc R . .
C13C C 0.2868(3) 0.7899(2) 0.44034(18) 0.0574(12) Uani 1 1 d . . .
C14C C 0.3087(3) 0.7227(2) 0.43235(19) 0.0610(12) Uani 1 1 d . . .
H14P H 0.3383 0.7007 0.4601 0.073 Uiso 1 1 calc R . .
H14R H 0.2651 0.6934 0.4419 0.073 Uiso 1 1 calc R . .
C15C C 0.3521(3) 0.7344(2) 0.36694(19) 0.0539(11) Uani 1 1 d . . .
C16C C 0.4154(3) 0.7752(2) 0.34185(19) 0.0581(12) Uani 1 1 d . . .
H16P H 0.4345 0.7915 0.3672 0.070 Uiso 1 1 calc R . .
C17C C 0.4531(3) 0.7938(2) 0.27946(18) 0.0533(11) Uani 1 1 d . . .
C18C C 0.4223(3) 0.7678(2) 0.2435(2) 0.0560(11) Uani 1 1 d . . .
H18P H 0.4457 0.7790 0.2021 0.067 Uiso 1 1 calc R . .
C19C C 0.3590(3) 0.7263(2) 0.2664(2) 0.0569(11) Uani 1 1 d . . .
C20C C 0.3238(3) 0.7053(3) 0.2228(2) 0.0670(13) Uani 1 1 d . . .
H20P H 0.3562 0.6775 0.2034 0.080 Uiso 1 1 calc R . .
H20R H 0.2776 0.6793 0.2455 0.080 Uiso 1 1 calc R . .
C21C C 0.3110(2) 0.7687(2) 0.1751(2) 0.0547(11) Uani 1 1 d . . .
C22C C 0.3588(2) 0.7937(2) 0.1170(2) 0.0536(11) Uani 1 1 d . . .
H22P H 0.3964 0.7673 0.1057 0.064 Uiso 1 1 calc R . .
C23C C 0.3532(2) 0.8565(2) 0.07459(18) 0.0479(10) Uani 1 1 d . . .
C24C C 0.2953(2) 0.8934(2) 0.09346(17) 0.0439(9) Uani 1 1 d . . .
H24P H 0.2893 0.9353 0.0664 0.053 Uiso 1 1 calc R . .
C25C C 0.2535(2) 0.8068(2) 0.19135(19) 0.0496(10) Uani 1 1 d . . .
C26C C 0.1704(2) 0.9251(2) 0.27788(18) 0.0441(9) Uani 1 1 d . . .
C27C C 0.2306(3) 0.8221(2) 0.41577(18) 0.0551(11) Uani 1 1 d . . .
C28C C 0.3243(3) 0.7099(2) 0.3285(2) 0.0574(11) Uani 1 1 d . . .
O1C O 0.11268(15) 0.87428(14) 0.30078(13) 0.0541(7) Uani 1 1 d . . .
O2C O 0.19165(17) 0.79051(15) 0.39041(14) 0.0584(8) Uani 1 1 d . . .
H2C H 0.2125 0.7572 0.3856 0.070 Uiso 1 1 calc R . .
O3C O 0.25776(18) 0.67047(17) 0.35242(16) 0.0698(9) Uani 1 1 d . . .
O4C O 0.20606(16) 0.78308(15) 0.24867(13) 0.0547(7) Uani 1 1 d . . .
H4C H 0.2187 0.7466 0.2679 0.066 Uiso 1 1 calc R . .
C30C C 0.3455(2) 1.0812(2) 0.20902(19) 0.0515(10) Uani 1 1 d . . .
C31C C 0.4000(3) 1.0665(3) 0.2483(3) 0.0810(16) Uani 1 1 d . . .
H31P H 0.4329 1.0342 0.2376 0.097 Uiso 1 1 calc R . .
H31R H 0.3739 1.0484 0.2907 0.097 Uiso 1 1 calc R . .
H31S H 0.4276 1.1075 0.2413 0.097 Uiso 1 1 calc R . .
C32C C 0.3103(3) 1.1458(2) 0.2149(2) 0.0652(12) Uani 1 1 d . . .
H32P H 0.2701 1.1348 0.2510 0.078 Uiso 1 1 calc R . .
H32R H 0.2926 1.1677 0.1795 0.078 Uiso 1 1 calc R . .
H32S H 0.3462 1.1755 0.2178 0.078 Uiso 1 1 calc R . .
C33C C 0.3867(3) 1.0932(3) 0.1431(2) 0.0807(16) Uani 1 1 d . . .
H33P H 0.4208 1.1318 0.1291 0.097 Uiso 1 1 calc R . .
H33R H 0.3525 1.1011 0.1182 0.097 Uiso 1 1 calc R . .
H33S H 0.4130 1.0542 0.1400 0.097 Uiso 1 1 calc R . .
C40C C 0.3555(4) 0.9247(3) 0.4971(2) 0.0792(16) Uani 1 1 d . . .
C41C C 0.3861(8) 0.8757(5) 0.5440(6) 0.249(9) Uani 1 1 d . . .
H41P H 0.3724 0.8863 0.5813 0.080 Uiso 1 1 calc R . .
H41R H 0.4387 0.8783 0.5297 0.080 Uiso 1 1 calc R . .
H41S H 0.3669 0.8308 0.5514 0.080 Uiso 1 1 calc R . .
C42C C 0.3065(5) 0.9683(4) 0.5281(4) 0.120(3) Uani 1 1 d . . .
H42P H 0.2896 1.0034 0.4981 0.144 Uiso 1 1 calc R . .
H42R H 0.3337 0.9882 0.5479 0.144 Uiso 1 1 calc R . .
H42S H 0.2650 0.9410 0.5580 0.144 Uiso 1 1 calc R . .
C43C C 0.4140(5) 0.9658(6) 0.4460(4) 0.163(5) Uani 1 1 d . . .
H43P H 0.4303 0.9424 0.4170 0.196 Uiso 1 1 calc R . .
H43R H 0.4544 0.9741 0.4609 0.196 Uiso 1 1 calc R . .
H43S H 0.3958 1.0081 0.4264 0.196 Uiso 1 1 calc R . .
C50C C 0.5208(3) 0.8427(2) 0.2513(2) 0.0686(14) Uani 1 1 d . . .
C51C C 0.5841(5) 0.8102(5) 0.2207(5) 0.163(5) Uani 1 1 d . . .
H51P H 0.5774 0.8096 0.1823 0.196 Uiso 1 1 calc R . .
H51R H 0.5860 0.7647 0.2466 0.196 Uiso 1 1 calc R . .
H51S H 0.6292 0.8355 0.2135 0.196 Uiso 1 1 calc R . .
C52C C 0.5475(5) 0.8601(5) 0.3004(3) 0.151(4) Uani 1 1 d . . .
H52P H 0.5993 0.8547 0.2940 0.080 Uiso 1 1 calc R . .
H52R H 0.5220 0.8304 0.3402 0.080 Uiso 1 1 calc R . .
H52S H 0.5379 0.9060 0.2977 0.080 Uiso 1 1 calc R . .
C53C C 0.5042(7) 0.9047(4) 0.2083(5) 0.193(5) Uani 1 1 d . . .
H53P H 0.5243 0.9046 0.1672 0.080 Uiso 1 1 calc R . .
H53R H 0.5256 0.9429 0.2134 0.080 Uiso 1 1 calc R . .
H53S H 0.4520 0.9075 0.2158 0.080 Uiso 1 1 calc R . .
C60C C 0.4100(2) 0.8820(3) 0.0130(2) 0.0597(12) Uani 1 1 d . . .
C61C C 0.4135(3) 0.8293(3) -0.0207(2) 0.0755(15) Uani 1 1 d . . .
H61P H 0.4509 0.8443 -0.0587 0.091 Uiso 1 1 calc R . .
H61R H 0.3669 0.8246 -0.0287 0.091 Uiso 1 1 calc R . .
H61S H 0.4249 0.7865 0.0046 0.091 Uiso 1 1 calc R . .
C62C C 0.3942(3) 0.9492(3) -0.0286(2) 0.0780(15) Uani 1 1 d . . .
H62P H 0.3911 0.9823 -0.0083 0.094 Uiso 1 1 calc R . .
H62R H 0.3484 0.9447 -0.0381 0.094 Uiso 1 1 calc R . .
H62S H 0.4330 0.9633 -0.0657 0.094 Uiso 1 1 calc R . .
C63C C 0.4861(3) 0.8888(4) 0.0237(2) 0.0869(19) Uani 1 1 d . . .
H63P H 0.4840 0.9168 0.0489 0.104 Uiso 1 1 calc R . .
H63R H 0.5213 0.9091 -0.0149 0.104 Uiso 1 1 calc R . .
H63S H 0.5005 0.8449 0.0439 0.104 Uiso 1 1 calc R . .
C70C C 0.0411(2) 0.8997(2) 0.3063(2) 0.0616(12) Uani 1 1 d . . .
H70P H 0.0344 0.9243 0.2662 0.074 Uiso 1 1 calc R . .
H70R H 0.0346 0.9299 0.3302 0.074 Uiso 1 1 calc R . .
P1C P -0.02368(9) 0.82813(11) 0.34363(15) 0.1326(11) Uani 1 1 d . . .
O11C O -0.0155(4) 0.7818(4) 0.3047(5) 0.192(4) Uani 1 1 d . . .
O12C O -0.0983(2) 0.8631(2) 0.3459(3) 0.124(2) Uani 1 1 d . . .
O13C O -0.0158(3) 0.7921(3) 0.4059(3) 0.159(3) Uani 1 1 d . . .
C80C C 0.2672(4) 0.5990(3) 0.3727(3) 0.0941(19) Uani 1 1 d . . .
H80P H 0.2879 0.5868 0.4078 0.113 Uiso 1 1 calc R . .
H80R H 0.3002 0.5864 0.3403 0.113 Uiso 1 1 calc R . .
P2C P 0.17945(19) 0.55740(15) 0.3929(2) 0.1838(18) Uani 1 1 d . . .
O21C C 0.1303(6) 0.5773(4) 0.4430(5) 0.173(5) Uani 1 1 d . . .
O22C C 0.1498(5) 0.5793(7) 0.3329(9) 0.173(5) Uani 1 1 d . . .
O23C C 0.1982(6) 0.4862(4) 0.4050(8) 0.237(9) Uani 1 1 d . . .
C71C C -0.1689(4) 0.8256(6) 0.3763(7) 0.229(8) Uani 1 1 d . . .
H71P H -0.1727 0.8035 0.4195 0.274 Uiso 1 1 calc R . .
H71R H -0.1750 0.7914 0.3583 0.274 Uiso 1 1 calc R . .
C72C C -0.2256(4) 0.8752(6) 0.3680(6) 0.209(7) Uani 1 1 d . . .
H72P H -0.2323 0.8855 0.3275 0.251 Uiso 1 1 calc R . .
H72R H -0.2101 0.9158 0.3732 0.251 Uiso 1 1 calc R . .
H72S H -0.2711 0.8565 0.3977 0.251 Uiso 1 1 calc R . .
C73C C 0.0119(10) 0.7369(9) 0.4217(7) 0.296(12) Uani 1 1 d . . .
H73P H 0.0603 0.7388 0.3946 0.080 Uiso 1 1 calc R . .
H73R H -0.0185 0.7015 0.4193 0.080 Uiso 1 1 calc R . .
C74C C 0.9832(4) 0.2766(4) 0.5216(3) 0.100 Uiso 1 1 d . . .
H74P H 0.9364 0.2943 0.5183 0.080 Uiso 1 1 calc R . .
H74R H 0.9877 0.2360 0.5111 0.080 Uiso 1 1 calc R . .
H74S H 1.0218 0.3094 0.4942 0.080 Uiso 1 1 calc R . .
C81C C 0.1241(14) 0.6361(11) 0.2930(10) 0.338(14) Uiso 1 1 d . . .
H81P H 0.1631 0.6716 0.2781 0.080 Uiso 1 1 calc R . .
H81R H 0.0835 0.6510 0.3189 0.080 Uiso 1 1 calc R . .
C82C C 0.0989(10) 0.6366(12) 0.2383(8) 0.57(4) Uani 1 1 d . . .
H82P H 0.1012 0.5922 0.2348 0.080 Uiso 1 1 calc R . .
H82R H 0.1302 0.6681 0.2020 0.080 Uiso 1 1 calc R . .
H82C H 0.0492 0.6498 0.2429 0.080 Uiso 1 1 calc R . .
C83C C 0.1500(17) 0.4360(16) 0.4382(14) 1.45(16) Uani 1 1 d . . .
H83P H 0.1034 0.4511 0.4564 0.080 Uiso 1 1 calc R . .
H83R H 0.1679 0.4031 0.4698 0.080 Uiso 1 1 calc R . .
C84C C 0.1456(8) 0.4087(10) 0.3834(7) 0.350(15) Uani 1 1 d . . .
H84P H 0.1024 0.4239 0.3700 0.080 Uiso 1 1 calc R . .
H84R H 0.1433 0.3602 0.3977 0.080 Uiso 1 1 calc R . .
H84S H 0.1884 0.4257 0.3498 0.080 Uiso 1 1 calc R . .
O1SS O 0.8475(5) 0.4931(5) 0.9911(3) 0.184(3) Uani 1 1 d . . .
C1SS C 0.8327(5) 0.4324(5) 0.9867(4) 0.128(3) Uani 1 1 d . . .
H1S1 H 0.8778 0.4137 0.9723 0.080 Uiso 1 1 calc R . .
H1S2 H 0.8029 0.4379 0.9586 0.080 Uiso 1 1 calc R . .
H1S3 H 0.8068 0.4024 1.0263 0.080 Uiso 1 1 calc R . .
O2SS O 0.2449(10) 0.2864(15) 0.6786(10) 0.55(2) Uani 1 1 d . . .
C2SS C 0.2259(11) 0.2580(12) 0.7297(8) 0.70(6) Uani 1 1 d . . .
H2S1 H 0.2479 0.2800 0.7513 0.080 Uiso 1 1 calc R . .
H2S2 H 0.2404 0.2124 0.7378 0.080 Uiso 1 1 calc R . .
H2S3 H 0.1734 0.2577 0.7431 0.080 Uiso 1 1 calc R . .
O3SS O 1.0908(6) 0.0348(13) 0.5446(6) 0.449(18) Uani 1 1 d . . .
C3SS C 1.1238(12) 0.0355(8) 0.5207(7) 0.37(2) Uani 1 1 d . . .
H3S5 H 1.1441 0.0812 0.5003 0.080 Uiso 1 1 calc R . .
H3S6 H 1.1117 0.0178 0.4917 0.080 Uiso 1 1 calc R . .
H3S7 H 1.1592 0.0084 0.5386 0.080 Uiso 1 1 calc R . .
O99 O 0.2306(13) 0.3493(8) 0.5374(7) 0.387(11) Uani 1 1 d . . .

loop_
_atom_site_aniso_label
_atom_site_aniso_U_11
_atom_site_aniso_U_22
_atom_site_aniso_U_33
_atom_site_aniso_U_23
_atom_site_aniso_U_13
_atom_site_aniso_U_12
C1A 0.076(3) 0.045(2) 0.040(2) -0.0155(18) -0.024(2) 0.008(2)
C2A 0.085(3) 0.043(2) 0.049(2) -0.0158(19) -0.030(2) 0.017(2)
C3A 0.064(3) 0.042(2) 0.049(2) -0.0175(18) -0.0242(19) 0.024(2)
C4A 0.062(3) 0.043(2) 0.057(2) -0.0213(19) -0.022(2) 0.020(2)
C5A 0.065(3) 0.051(3) 0.050(2) -0.024(2) -0.028(2) 0.022(2)
C6A 0.056(2) 0.056(3) 0.040(2) -0.0182(18) -0.0185(17) 0.017(2)
C7A 0.052(2) 0.056(3) 0.049(2) -0.0261(19) -0.0201(18) 0.022(2)
C8A 0.053(2) 0.060(3) 0.050(2) -0.024(2) -0.0168(18) 0.008(2)
C9A 0.059(2) 0.054(3) 0.045(2) -0.0231(19) -0.0194(18) 0.002(2)
C10A 0.069(3) 0.052(3) 0.044(2) -0.0194(19) -0.0167(19) -0.009(2)
C11A 0.078(3) 0.040(2) 0.040(2) -0.0103(17) -0.024(2) -0.013(2)
C12A 0.071(3) 0.040(2) 0.049(2) -0.0105(18) -0.028(2) -0.002(2)
C13A 0.074(3) 0.036(2) 0.048(2) -0.0180(18) -0.024(2) 0.008(2)
C14A 0.088(3) 0.045(2) 0.048(2) -0.0201(19) -0.030(2) 0.025(2)
C15A 0.071(3) 0.039(2) 0.046(2) -0.0236(18) -0.0239(19) 0.021(2)
C16A 0.075(3) 0.053(3) 0.048(2) -0.028(2) -0.026(2) 0.026(2)
C17A 0.076(3) 0.074(3) 0.056(3) -0.041(2) -0.028(2) 0.024(3)
C18A 0.075(3) 0.061(3) 0.054(3) -0.035(2) -0.017(2) 0.007(2)
C19A 0.072(3) 0.048(2) 0.048(2) -0.029(2) -0.015(2) 0.018(2)
C20A 0.084(3) 0.060(3) 0.047(2) -0.030(2) -0.018(2) 0.013(2)
C21A 0.083(3) 0.048(3) 0.035(2) -0.0230(18) -0.0122(19) 0.003(2)
C22A 0.073(3) 0.062(3) 0.041(2) -0.021(2) -0.017(2) 0.003(2)
C23A 0.095(4) 0.053(3) 0.050(2) -0.025(2) -0.026(2) 0.000(3)
C24A 0.084(3) 0.048(3) 0.044(2) -0.0207(19) -0.025(2) 0.012(2)
C25A 0.079(3) 0.050(3) 0.0320(19) -0.0167(18) -0.0177(19) 0.001(2)
C26A 0.060(3) 0.056(3) 0.045(2) -0.0263(19) -0.0249(19) 0.028(2)
C27A 0.068(3) 0.049(2) 0.041(2) -0.0207(18) -0.0223(19) 0.007(2)
C28A 0.068(3) 0.047(2) 0.047(2) -0.0292(19) -0.0226(19) 0.020(2)
O1A 0.0666(19) 0.0603(19) 0.0514(16) -0.0241(14) -0.0276(14) 0.0176(15)
O2A 0.081(2) 0.0613(19) 0.0406(15) -0.0235(14) -0.0278(14) 0.0253(17)
O3A 0.079(2) 0.0458(16) 0.0472(15) -0.0246(13) -0.0306(14) 0.0221(14)
O4A 0.079(2) 0.0469(18) 0.0505(17) -0.0248(13) -0.0145(14) 0.0040(16)
C30A 0.071(3) 0.063(3) 0.053(2) -0.026(2) -0.031(2) 0.018(2)
C31A 0.110(5) 0.086(4) 0.085(4) -0.024(3) -0.054(4) -0.010(4)
C32A 0.099(4) 0.084(4) 0.084(4) -0.022(3) -0.059(3) 0.012(3)
C33A 0.094(4) 0.139(6) 0.099(4) -0.086(4) -0.045(3) 0.033(4)
C40A 0.073(3) 0.056(3) 0.036(2) -0.0086(19) -0.0156(19) -0.015(2)
C41A 0.067(5) 0.065(6) 0.034(4) -0.020(4) -0.016(3) 0.014(4)
C42A 0.086(8) 0.051(5) 0.040(4) -0.001(3) -0.016(4) -0.009(4)
C43A 0.061(6) 0.065(6) 0.031(4) -0.019(4) -0.017(4) -0.007(5)
C44A 0.098(11) 0.070(8) 0.055(7) -0.008(6) -0.041(7) 0.010(7)
C45A 0.051(7) 0.135(17) 0.054(7) -0.005(8) -0.008(5) -0.017(9)
C46A 0.086(12) 0.111(13) 0.044(7) -0.051(7) -0.023(7) 0.020(9)
C50A 0.089(4) 0.118(5) 0.088(4) -0.074(4) -0.046(3) 0.028(3)
C51A 0.179(8) 0.205(9) 0.073(4) -0.026(5) -0.066(5) -0.069(7)
C52A 0.186(9) 0.167(8) 0.103(6) -0.058(5) -0.054(6) -0.058(7)
C53A 0.095(6) 0.389(19) 0.174(9) -0.179(11) -0.072(6) 0.050(8)
C60A 0.083(4) 0.082(4) 0.101(4) -0.052(4) -0.028(3) -0.004(3)
C61A 0.186(10) 0.214(11) 0.194(10) -0.158(9) 0.058(8) -0.116(9)
C62A 0.304(17) 0.187(11) 0.117(7) -0.025(7) -0.015(9) -0.174(12)
C63A 0.124(7) 0.181(10) 0.257(13) -0.156(10) -0.007(8) -0.026(7)
C70A 0.070(3) 0.088(4) 0.060(3) -0.036(3) -0.034(2) 0.027(3)
P1A 0.1083(12) 0.1151(15) 0.0640(9) -0.0460(9) -0.0442(9) 0.0386(11)
O11A 0.102(3) 0.188(5) 0.070(2) -0.060(3) -0.031(2) 0.062(3)
O12A 0.084(3) 0.180(5) 0.058(2) -0.024(3) -0.034(2) 0.028(3)
O13A 0.416(18) 0.123(6) 0.125(6) -0.057(4) -0.139(9) 0.052(8)
C80A 0.100(4) 0.046(2) 0.044(2) -0.0275(19) -0.031(2) 0.023(2)
P2A 0.1455(15) 0.0639(9) 0.0760(9) -0.0307(7) -0.0705(10) 0.0142(10)
O21A 0.174(5) 0.145(5) 0.137(4) -0.004(4) -0.071(4) -0.087(4)
O22A 0.304(7) 0.088(3) 0.111(3) -0.072(3) -0.151(4) 0.088(4)
O23A 0.133(3) 0.082(3) 0.059(2) -0.0320(18) -0.047(2) 0.048(2)
C71A 0.19(2) 0.62(7) 0.20(3) -0.31(4) 0.092(19) -0.28(4)
C72A 0.17(2) 0.162(19) 0.21(2) -0.031(18) -0.006(17) 0.009(16)
C73A 0.138(17) 0.19(2) 0.153(18) -0.138(19) -0.042(13) 0.042(15)
C74A 0.20(3) 0.24(3) 0.27(3) -0.19(3) -0.16(2) 0.05(2)
C75A 0.145(8) 0.269(16) 0.129(8) 0.111(10) 0.043(7) 0.098(10)
C76A 0.65(4) 0.172(12) 0.242(16) -0.168(13) 0.25(2) -0.207(19)
C81A 0.124(5) 0.105(5) 0.090(4) -0.055(4) -0.060(4) 0.042(4)
C82A 0.157(7) 0.112(5) 0.065(4) -0.022(3) -0.031(4) 0.065(5)
C83A 0.56(3) 0.142(8) 0.198(10) -0.132(8) -0.301(15) 0.178(12)
C84A 0.202(8) 0.095(5) 0.090(4) -0.061(4) -0.096(5) 0.049(5)
C1B 0.037(2) 0.065(3) 0.044(2) -0.029(2) -0.0126(16) 0.0109(18)
C2B 0.039(2) 0.072(3) 0.050(2) -0.017(2) -0.0140(17) 0.012(2)
C3B 0.039(2) 0.052(2) 0.043(2) -0.0127(18) -0.0142(16) 0.0095(17)
C4B 0.039(2) 0.054(3) 0.050(2) -0.0131(19) -0.0162(17) -0.0024(18)
C5B 0.036(2) 0.060(3) 0.051(2) -0.0206(19) -0.0181(17) 0.0062(18)
C6B 0.039(2) 0.053(2) 0.045(2) -0.0171(18) -0.0116(16) 0.0119(17)
C7B 0.0327(18) 0.045(2) 0.054(2) -0.0155(18) -0.0159(16) 0.0081(16)
C8B 0.0308(19) 0.059(3) 0.059(2) -0.024(2) -0.0132(16) 0.0081(17)
C9B 0.0273(18) 0.052(2) 0.068(3) -0.024(2) -0.0117(17) 0.0011(16)
C10B 0.031(2) 0.073(3) 0.070(3) -0.034(2) -0.0142(18) 0.0090(19)
C11B 0.031(2) 0.090(4) 0.068(3) -0.032(3) -0.0111(19) 0.006(2)
C12B 0.033(2) 0.080(3) 0.060(3) -0.017(2) -0.0129(18) 0.002(2)
C13B 0.033(2) 0.064(3) 0.063(3) -0.016(2) -0.0096(18) -0.0010(19)
C14B 0.041(2) 0.068(3) 0.072(3) -0.012(2) -0.011(2) 0.002(2)
C15B 0.043(2) 0.053(3) 0.060(3) -0.015(2) -0.0171(19) 0.0102(19)
C16B 0.052(2) 0.067(3) 0.056(2) -0.026(2) -0.0186(19) 0.019(2)
C17B 0.044(2) 0.070(3) 0.067(3) -0.035(2) -0.024(2) 0.019(2)
C18B 0.038(2) 0.064(3) 0.072(3) -0.033(2) -0.0180(19) 0.0143(19)
C19B 0.047(2) 0.043(2) 0.059(2) -0.0183(19) -0.0186(18) 0.0150(18)
C20B 0.048(2) 0.050(3) 0.066(3) -0.030(2) -0.0163(19) 0.0156(19)
C21B 0.040(2) 0.051(2) 0.060(2) -0.036(2) -0.0136(17) 0.0135(18)
C22B 0.039(2) 0.059(3) 0.066(3) -0.037(2) -0.0211(18) 0.0163(19)
C23B 0.038(2) 0.051(3) 0.067(3) -0.037(2) -0.0150(18) 0.0088(18)
C24B 0.0347(19) 0.054(2) 0.061(2) -0.032(2) -0.0114(17) 0.0087(17)
C25B 0.0360(19) 0.054(2) 0.050(2) -0.032(2) -0.0128(16) 0.0074(17)
C26B 0.037(2) 0.046(2) 0.053(2) -0.0192(18) -0.0198(16) 0.0144(17)
C27B 0.0314(19) 0.054(3) 0.061(2) -0.022(2) -0.0077(17) 0.0050(17)
C28B 0.046(2) 0.043(2) 0.055(2) -0.0141(19) -0.0179(18) 0.0063(18)
O1B 0.0414(15) 0.0565(18) 0.0681(18) -0.0329(15) -0.0205(13) 0.0123(13)
O2B 0.0461(15) 0.0531(18) 0.0599(17) -0.0192(14) -0.0121(13) 0.0134(14)
O3B 0.0538(17) 0.0437(17) 0.0727(19) -0.0219(14) -0.0262(14) 0.0090(13)
O4B 0.0370(14) 0.0625(19) 0.0564(16) -0.0260(15) -0.0133(12) -0.0006(13)
C30B 0.044(2) 0.096(4) 0.068(3) -0.047(3) -0.018(2) 0.007(2)
C31B 0.057(3) 0.171(7) 0.123(5) -0.099(5) -0.026(3) -0.002(4)
C32B 0.186(9) 0.211(10) 0.352(16) -0.243(12) -0.191(11) 0.129(8)
C33B 0.106(5) 0.218(9) 0.077(4) -0.061(5) -0.025(4) -0.042(6)
C40B 0.049(3) 0.118(5) 0.074(3) -0.055(3) -0.021(2) 0.024(3)
C41B 0.083(4) 0.213(9) 0.069(4) -0.069(5) -0.021(3) 0.054(5)
C42B 0.041(2) 0.128(5) 0.082(3) -0.055(3) -0.010(2) 0.023(3)
C43B 0.060(3) 0.161(7) 0.122(5) -0.098(5) -0.025(3) 0.020(4)
C50B 0.048(3) 0.103(4) 0.081(3) -0.057(3) -0.024(2) 0.019(3)
C51B 0.087(4) 0.101(5) 0.111(5) -0.055(4) -0.054(4) 0.011(4)
C52B 0.083(4) 0.105(5) 0.077(3) -0.044(3) -0.038(3) 0.019(3)
C53B 0.077(4) 0.158(7) 0.127(5) -0.104(5) -0.032(4) 0.033(4)
C60B 0.045(2) 0.058(3) 0.089(3) -0.045(2) -0.029(2) 0.013(2)
C61B 0.042(2) 0.063(3) 0.081(3) -0.037(2) -0.018(2) 0.005(2)
C62B 0.054(3) 0.060(3) 0.146(5) -0.044(3) -0.031(3) -0.001(2)
C63B 0.056(3) 0.135(5) 0.101(4) -0.086(4) -0.019(3) -0.006(3)
C70B 0.068(3) 0.081(4) 0.069(3) -0.037(3) -0.029(2) 0.021(3)
P1B 0.159(2) 0.1341(18) 0.0935(13) -0.0674(13) -0.0457(14) -0.0090(16)
O11B 0.341(10) 0.161(5) 0.146(5) -0.064(4) -0.187(6) 0.033(6)
O12B 0.096(3) 0.114(4) 0.123(4) -0.053(3) -0.045(3) -0.001(3)
O13B 0.159(5) 0.162(5) 0.140(5) -0.072(4) -0.035(4) -0.016(4)
C80B 0.070(3) 0.046(3) 0.109(4) -0.024(3) -0.031(3) 0.011(2)
P2B 0.0667(9) 0.0704(10) 0.1271(14) -0.0513(9) -0.0152(9) -0.0047(7)
O21B 0.071(3) 0.098(3) 0.126(4) -0.043(3) 0.000(2) -0.006(2)
O22B 0.111(4) 0.091(3) 0.232(6) -0.100(4) -0.066(4) 0.022(3)
O23B 0.074(3) 0.139(4) 0.125(4) -0.082(3) -0.020(3) 0.009(3)
C71B 0.173(10) 0.085(6) 0.237(12) -0.058(7) -0.102(9) 0.016(6)
C72B 0.098(6) 0.182(10) 0.153(8) -0.045(7) 0.013(5) -0.011(6)
C81B 0.208(13) 0.101(7) 0.242(14) -0.066(8) -0.073(11) 0.015(7)
C82B 0.325(18) 0.152(10) 0.161(9) -0.098(8) -0.110(11) 0.098(11)
C83B 0.089(5) 0.138(7) 0.123(6) -0.059(5) -0.023(4) 0.012(5)
C84B 0.128(7) 0.233(12) 0.132(7) -0.100(8) -0.023(6) 0.037(7)
C1C 0.0368(19) 0.050(2) 0.050(2) -0.0255(18) -0.0154(16) 0.0090(17)
C2C 0.0342(19) 0.056(3) 0.054(2) -0.0243(19) -0.0138(16) 0.0095(17)
C3C 0.0338(18) 0.042(2) 0.0376(18) -0.0130(16) -0.0120(14) 0.0111(15)
C4C 0.0313(18) 0.050(2) 0.0359(18) -0.0138(16) -0.0091(14) 0.0140(16)
C5C 0.0358(19) 0.057(2) 0.0389(19) -0.0142(17) -0.0139(15) 0.0154(17)
C6C 0.050(2) 0.053(2) 0.042(2) -0.0230(18) -0.0190(17) 0.0207(19)
C7C 0.045(2) 0.053(2) 0.0361(19) -0.0136(17) -0.0083(16) 0.0187(19)
C8C 0.065(3) 0.065(3) 0.035(2) -0.0110(19) -0.0027(18) 0.028(2)
C9C 0.065(3) 0.056(3) 0.0325(19) -0.0081(18) -0.0017(18) 0.026(2)
C10C 0.095(3) 0.049(3) 0.032(2) -0.0142(18) -0.016(2) 0.025(2)
C11C 0.086(3) 0.065(3) 0.036(2) -0.015(2) -0.015(2) 0.022(3)
C12C 0.071(3) 0.065(3) 0.039(2) -0.015(2) -0.013(2) 0.028(2)
C13C 0.070(3) 0.051(3) 0.039(2) -0.0064(19) -0.0059(19) 0.022(2)
C14C 0.079(3) 0.049(3) 0.046(2) -0.008(2) -0.012(2) 0.020(2)
C15C 0.069(3) 0.038(2) 0.051(2) -0.0098(19) -0.016(2) 0.020(2)
C16C 0.093(4) 0.038(2) 0.047(2) -0.0160(19) -0.023(2) 0.019(2)
C17C 0.082(3) 0.030(2) 0.045(2) -0.0145(17) -0.011(2) 0.011(2)
C18C 0.084(3) 0.038(2) 0.047(2) -0.0183(19) -0.016(2) 0.024(2)
C19C 0.075(3) 0.044(2) 0.058(3) -0.022(2) -0.023(2) 0.025(2)
C20C 0.080(3) 0.061(3) 0.072(3) -0.033(2) -0.027(3) 0.025(3)
C21C 0.061(3) 0.057(3) 0.060(3) -0.033(2) -0.023(2) 0.018(2)
C22C 0.047(2) 0.072(3) 0.058(3) -0.041(2) -0.0189(19) 0.019(2)
C23C 0.043(2) 0.065(3) 0.048(2) -0.034(2) -0.0135(17) 0.0026(19)
C24C 0.039(2) 0.056(2) 0.045(2) -0.0237(18) -0.0162(16) 0.0006(17)
C25C 0.046(2) 0.056(3) 0.051(2) -0.024(2) -0.0105(18) 0.0047(19)
C26C 0.039(2) 0.039(2) 0.048(2) -0.0092(17) -0.0089(16) 0.0128(17)
C27C 0.068(3) 0.054(3) 0.034(2) -0.0107(18) -0.0032(18) 0.015(2)
C28C 0.069(3) 0.046(3) 0.058(3) -0.017(2) -0.019(2) 0.023(2)
O1C 0.0432(15) 0.0410(16) 0.0632(17) -0.0054(13) -0.0034(13) 0.0055(12)
O2C 0.0649(19) 0.0496(18) 0.0568(17) -0.0162(15) -0.0115(15) 0.0153(15)
O3C 0.062(2) 0.060(2) 0.084(2) -0.0206(17) -0.0181(17) 0.0165(16)
O4C 0.0604(18) 0.0461(17) 0.0493(16) -0.0121(13) -0.0047(13) 0.0102(14)
C30C 0.035(2) 0.067(3) 0.058(2) -0.022(2) -0.0188(17) 0.0053(19)
C31C 0.056(3) 0.103(4) 0.103(4) -0.041(3) -0.046(3) 0.013(3)
C32C 0.054(3) 0.057(3) 0.084(3) -0.023(2) -0.016(2) 0.001(2)
C33C 0.054(3) 0.106(4) 0.077(3) -0.045(3) 0.012(2) -0.025(3)
C40C 0.119(5) 0.072(3) 0.058(3) -0.027(3) -0.038(3) 0.032(3)
C41C 0.47(2) 0.144(8) 0.313(16) -0.135(10) -0.346(18) 0.129(12)
C42C 0.170(8) 0.114(6) 0.110(5) -0.079(5) -0.041(5) 0.021(5)
C43C 0.135(7) 0.268(12) 0.103(6) -0.103(7) 0.004(5) -0.079(8)
C50C 0.103(4) 0.046(3) 0.052(3) -0.022(2) -0.004(2) -0.008(3)
C51C 0.130(7) 0.172(8) 0.191(9) -0.133(8) 0.055(6) -0.072(6)
C52C 0.173(8) 0.165(8) 0.098(5) -0.057(5) 0.019(5) -0.110(7)
C53C 0.237(12) 0.069(5) 0.203(11) 0.042(6) -0.042(9) -0.038(6)
C60C 0.046(2) 0.086(4) 0.053(2) -0.038(2) -0.0035(18) -0.001(2)
C61C 0.062(3) 0.117(5) 0.066(3) -0.061(3) -0.011(2) 0.010(3)
C62C 0.063(3) 0.101(4) 0.060(3) -0.022(3) -0.003(2) -0.014(3)
C63C 0.046(3) 0.157(6) 0.067(3) -0.059(4) 0.000(2) -0.016(3)
C70C 0.039(2) 0.053(3) 0.073(3) -0.005(2) -0.001(2) 0.0044(19)
P1C 0.0528(9) 0.0689(12) 0.214(3) 0.0226(15) -0.0157(12) -0.0076(8)
O11C 0.139(5) 0.124(5) 0.309(11) -0.033(6) -0.100(6) -0.035(4)
O12C 0.043(2) 0.093(3) 0.170(5) 0.028(3) -0.003(2) -0.0105(19)
O13C 0.098(3) 0.101(4) 0.170(6) 0.070(4) 0.005(3) 0.002(3)
C80C 0.102(5) 0.059(3) 0.104(4) -0.023(3) -0.001(4) 0.009(3)
P2C 0.133(2) 0.120(2) 0.255(4) -0.099(2) 0.078(3) -0.0444(18)
O21C 0.155(8) 0.092(5) 0.167(8) -0.015(5) 0.105(7) -0.004(5)
O22C 0.087(6) 0.190(12) 0.301(17) -0.166(12) -0.042(8) 0.006(6)
O23C 0.143(8) 0.063(5) 0.40(2) -0.094(8) 0.135(11) -0.058(5)
C71C 0.065(5) 0.167(9) 0.300(16) 0.085(10) 0.009(7) 0.004(5)
C72C 0.058(4) 0.179(10) 0.248(13) 0.059(9) 0.037(6) 0.023(5)
C73C 0.276(19) 0.28(2) 0.195(15) 0.101(15) -0.046(13) -0.144(18)
C82C 0.47(4) 1.02(9) 0.194(18) -0.18(3) -0.11(2) 0.52(5)
C83C 2.0(2) 1.37(17) 0.40(5) 0.03(8) 0.18(9) 1.5(2)
C84C 0.193(14) 0.49(3) 0.257(19) 0.03(2) -0.052(13) -0.21(2)
O1SS 0.224(8) 0.171(7) 0.127(5) -0.057(5) 0.017(5) 0.019(6)
C1SS 0.117(6) 0.108(6) 0.146(7) -0.032(6) -0.019(5) -0.014(5)
O2SS 0.276(17) 0.74(4) 0.34(2) 0.27(3) -0.113(16) -0.18(2)
C2SS 0.28(3) 1.11(11) 0.29(3) 0.39(5) -0.12(2) -0.14(4)
O3SS 0.162(8) 0.72(4) 0.184(10) 0.155(16) 0.029(8) 0.104(14)
C3SS 0.86(6) 0.225(17) 0.209(17) -0.150(15) -0.35(3) 0.27(3)
O99 0.61(3) 0.276(14) 0.234(13) -0.051(11) -0.082(16) 0.066(18)

loop_
_atom_type_symbol
_atom_type_description
_atom_type_scat_dispersion_real
_atom_type_scat_dispersion_imag
_atom_type_scat_source
C C 0.0033 0.0016 'International Tables Vol C Tables 4.2.6.8 and 6.1.1.4'
H H 0.0000 0.0000 'International Tables Vol C Tables 4.2.6.8 and 6.1.1.4'
O O 0.0106 0.0060 'International Tables Vol C Tables 4.2.6.8 and 6.1.1.4'
P P 0.1023 0.0942 'International Tables Vol C Tables 4.2.6.8 and 6.1.1.4'

loop_
_geom_angle_atom_site_label_1
_geom_angle_atom_site_label_2
_geom_angle_atom_site_label_3
_geom_angle
_geom_angle_site_symmetry_1
_geom_angle_site_symmetry_3
_geom_angle_publ_flag
C25A C1A C24A 118.7(4) . . ?
C25A C1A C2A 119.7(4) . . ?
C24A C1A C2A 121.5(4) . . ?
C1A C2A C3A 110.4(3) . . ?
C4A C3A C26A 118.7(4) . . ?
C4A C3A C2A 119.1(4) . . ?
C26A C3A C2A 122.1(4) . . ?
C3A C4A C5A 121.7(4) . . ?
C4A C5A C6A 117.4(4) . . ?
C4A C5A C30A 122.6(4) . . ?
C6A C5A C30A 119.9(4) . . ?
C7A C6A C5A 122.8(4) . . ?
C26A C7A C6A 117.4(4) . . ?
C26A C7A C8A 122.3(4) . . ?
C6A C7A C8A 120.1(4) . . ?
C9A C8A C7A 108.4(3) . . ?
C27A C9A C10A 118.5(4) . . ?
C27A C9A C8A 119.2(4) . . ?
C10A C9A C8A 121.9(4) . . ?
C11A C10A C9A 123.5(4) . . ?
C10A C11A C12A 115.9(4) . . ?
C10A C11A C40A 122.2(4) . . ?
C12A C11A C40A 121.8(4) . . ?
C13A C12A C11A 124.0(4) . . ?
C12A C13A C27A 118.1(4) . . ?
C12A C13A C14A 120.8(4) . . ?
C27A C13A C14A 120.9(4) . . ?
C15A C14A C13A 111.5(3) . . ?
C16A C15A C28A 117.9(4) . . ?
C16A C15A C14A 120.1(4) . . ?
C28A C15A C14A 122.0(4) . . ?
C17A C16A C15A 122.8(4) . . ?
C16A C17A C18A 116.8(4) . . ?
C16A C17A C50A 123.3(5) . . ?
C18A C17A C50A 119.9(5) . . ?
C19A C18A C17A 122.8(5) . . ?
C28A C19A C18A 116.7(4) . . ?
C28A C19A C20A 123.3(4) . . ?
C18A C19A C20A 119.9(4) . . ?
C19A C20A C21A 110.3(3) . . ?
C22A C21A C25A 120.6(4) . . ?
C22A C21A C20A 120.2(4) . . ?
C25A C21A C20A 119.1(4) . . ?
C21A C22A C23A 120.5(5) . . ?
C24A C23A C22A 117.2(4) . . ?
C24A C23A C60A 121.1(4) . . ?
C22A C23A C60A 121.7(5) . . ?
C1A C24A C23A 123.1(4) . . ?
O4A C25A C1A 123.1(4) . . ?
O4A C25A C21A 117.0(4) . . ?
C1A C25A C21A 119.9(4) . . ?
C3A C26A C7A 122.0(4) . . ?
C3A C26A O1A 118.3(4) . . ?
C7A C26A O1A 119.5(4) . . ?
O2A C27A C9A 117.9(4) . . ?
O2A C27A C13A 122.0(4) . . ?
C9A C27A C13A 120.0(4) . . ?
C19A C28A C15A 122.9(4) . . ?
C19A C28A O3A 118.9(4) . . ?
C15A C28A O3A 118.1(4) . . ?
C26A O1A C70A 114.3(3) . . ?
C28A O3A C80A 113.5(3) . . ?
C31A C30A C32A 110.4(4) . . ?
C31A C30A C5A 112.4(4) . . ?
C32A C30A C5A 110.4(4) . . ?
C31A C30A C33A 107.5(5) . . ?
C32A C30A C33A 108.3(5) . . ?
C5A C30A C33A 107.6(4) . . ?
C45A C40A C43A 135.2(8) . . ?
C45A C40A C42A 63.4(10) . . ?
C43A C40A C42A 118.8(6) . . ?
C45A C40A C46A 114.2(11) . . ?
C43A C40A C46A 28.9(6) . . ?
C42A C40A C46A 134.7(8) . . ?
C45A C40A C11A 112.4(6) . . ?
C43A C40A C11A 107.6(5) . . ?
C42A C40A C11A 111.3(4) . . ?
C46A C40A C11A 110.6(7) . . ?
C45A C40A C41A 44.2(9) . . ?
C43A C40A C41A 103.7(6) . . ?
C42A C40A C41A 105.7(6) . . ?
C46A C40A C41A 75.8(7) . . ?
C11A C40A C41A 109.3(4) . . ?
C45A C40A C44A 107.4(10) . . ?
C43A C40A C44A 76.2(7) . . ?
C42A C40A C44A 47.1(6) . . ?
C46A C40A C44A 102.1(9) . . ?
C11A C40A C44A 109.5(5) . . ?
C41A C40A C44A 139.1(6) . . ?
C51A C50A C53A 117.7(7) . . ?
C51A C50A C17A 112.4(6) . . ?
C53A C50A C17A 107.6(5) . . ?
C51A C50A C52A 106.1(6) . . ?
C53A C50A C52A 103.7(8) . . ?
C17A C50A C52A 108.7(5) . . ?
C61A C60A C63A 118.5(7) . . ?
C61A C60A C23A 114.8(6) . . ?
C63A C60A C23A 114.8(6) . . ?
C61A C60A C62A 105.7(8) . . ?
C63A C60A C62A 91.8(8) . . ?
C23A C60A C62A 107.4(5) . . ?
O1A C70A P1A 108.4(3) . . ?
O13A P1A O11A 112.2(6) . . ?
O13A P1A O12A 105.1(6) . . ?
O11A P1A O12A 115.8(3) . . ?
O13A P1A C70A 103.9(4) . . ?
O11A P1A C70A 114.6(3) . . ?
O12A P1A C70A 104.2(2) . . ?
O13A P1A C71A 11.3(7) . . ?
O11A P1A C71A 118.5(7) . . ?
O12A P1A C71A 108.2(9) . . ?
C70A P1A C71A 92.6(6) . . ?
C75A O12A P1A 118.8(5) . . ?
C71A O13A P1A 150.8(16) . . ?
C71A O13A C73A 74.8(18) . . ?
P1A O13A C73A 133.4(11) . . ?
O3A C80A P2A 107.0(3) . . ?
O21A P2A O23A 115.9(3) . . ?
O21A P2A O22A 116.3(4) . . ?
O23A P2A O22A 102.8(2) . . ?
O21A P2A C80A 113.3(3) . . ?
O23A P2A C80A 107.8(2) . . ?
O22A P2A C80A 98.9(3) . . ?
C83A O22A P2A 123.5(6) . . ?
C81A O23A P2A 121.7(4) . . ?
O13A C71A C72A 137(2) . . ?
O13A C71A P1A 18.0(10) . . ?
C72A C71A P1A 154.0(16) . . ?
C74A C73A O13A 126.1(15) . . ?
C76A C75A O12A 137.6(13) . . ?
O23A C81A C82A 111.2(5) . . ?
C84A C83A O22A 119.6(7) . . ?
C25B C1B C24B 119.7(4) . . ?
C25B C1B C2B 120.9(4) . . ?
C24B C1B C2B 119.0(4) . . ?
C1B C2B C3B 107.5(3) . . ?
C4B C3B C26B 118.6(4) . . ?
C4B C3B C2B 119.6(4) . . ?
C26B C3B C2B 121.4(4) . . ?
C3B C4B C5B 122.7(4) . . ?
C4B C5B C6B 116.7(4) . . ?
C4B C5B C30B 122.4(4) . . ?
C6B C5B C30B 120.9(4) . . ?
C5B C6B C7B 123.0(4) . . ?
C26B C7B C6B 117.5(3) . . ?
C26B C7B C8B 122.1(4) . . ?
C6B C7B C8B 120.2(3) . . ?
C7B C8B C9B 109.2(3) . . ?
C10B C9B C27B 119.7(4) . . ?
C10B C9B C8B 120.5(4) . . ?
C27B C9B C8B 119.5(4) . . ?
C9B C10B C11B 121.8(4) . . ?
C12B C11B C10B 116.7(4) . . ?
C12B C11B C40B 123.2(4) . . ?
C10B C11B C40B 120.2(4) . . ?
C13B C12B C11B 122.1(4) . . ?
C27B C13B C12B 119.0(4) . . ?
C27B C13B C14B 121.7(4) . . ?
C12B C13B C14B 119.3(4) . . ?
C15B C14B C13B 110.6(4) . . ?
C28B C15B C16B 117.4(4) . . ?
C28B C15B C14B 123.0(4) . . ?
C16B C15B C14B 119.5(4) . . ?
C17B C16B C15B 122.2(4) . . ?
C16B C17B C18B 116.4(4) . . ?
C16B C17B C50B 122.9(4) . . ?
C18B C17B C50B 120.7(4) . . ?
C19B C18B C17B 123.9(4) . . ?
C18B C19B C28B 117.1(4) . . ?
C18B C19B C20B 121.6(4) . . ?
C28B C19B C20B 121.3(4) . . ?
C21B C20B C19B 111.1(3) . . ?
C25B C21B C22B 116.7(4) . . ?
C25B C21B C20B 121.0(4) . . ?
C22B C21B C20B 122.2(4) . . ?
C23B C22B C21B 123.6(4) . . ?
C24B C23B C22B 116.8(4) . . ?
C24B C23B C60B 122.0(4) . . ?
C22B C23B C60B 121.2(4) . . ?
C1B C24B C23B 121.8(4) . . ?
O4B C25B C1B 121.7(3) . . ?
O4B C25B C21B 117.0(4) . . ?
C1B C25B C21B 121.3(4) . . ?
C7B C26B O1B 119.6(3) . . ?
C7B C26B C3B 121.3(4) . . ?
O1B C26B C3B 118.9(3) . . ?
C13B C27B O2B 123.7(4) . . ?
C13B C27B C9B 120.7(4) . . ?
O2B C27B C9B 115.6(4) . . ?
C15B C28B C19B 122.9(4) . . ?
C15B C28B O3B 117.8(4) . . ?
C19B C28B O3B 119.2(4) . . ?
C26B O1B C70B 111.6(3) . . ?
C28B O3B C80B 112.3(3) . . ?
C32B C30B C31B 107.1(6) . . ?
C32B C30B C5B 108.8(4) . . ?
C31B C30B C5B 112.6(4) . . ?
C32B C30B C33B 114.6(7) . . ?
C31B C30B C33B 106.9(5) . . ?
C5B C30B C33B 107.0(5) . . ?
C41B C40B C11B 112.9(5) . . ?
C41B C40B C42B 108.0(5) . . ?
C11B C40B C42B 110.2(4) . . ?
C41B C40B C43B 107.3(6) . . ?
C11B C40B C43B 108.5(5) . . ?
C42B C40B C43B 109.8(5) . . ?
C17B C50B C51B 111.0(4) . . ?
C17B C50B C52B 109.4(4) . . ?
C51B C50B C52B 107.9(4) . . ?
C17B C50B C53B 112.6(4) . . ?
C51B C50B C53B 108.3(5) . . ?
C52B C50B C53B 107.6(5) . . ?
C63B C60B C61B 109.8(4) . . ?
C63B C60B C23B 108.5(4) . . ?
C61B C60B C23B 109.8(3) . . ?
C63B C60B C62B 109.6(4) . . ?
C61B C60B C62B 107.1(4) . . ?
C23B C60B C62B 112.1(4) . . ?
O1B C70B P1B 111.6(4) . . ?
O13B P1B O11B 115.0(5) . . ?
O13B P1B O12B 107.4(4) . . ?
O11B P1B O12B 112.3(4) . . ?
O13B P1B C70B 104.2(3) . . ?
O11B P1B C70B 107.8(3) . . ?
O12B P1B C70B 109.8(3) . . ?
C71B O12B P1B 123.3(6) . . ?
P1B O13B C73B 126.8(5) . . ?
O3B C80B P2B 107.0(3) . . ?
O21B P2B O23B 113.3(3) . . ?
O21B P2B O22B 118.5(3) . . ?
O23B P2B O22B 102.2(3) . . ?
O21B P2B C80B 113.6(3) . . ?
O23B P2B C80B 107.1(3) . . ?
O22B P2B C80B 100.5(3) . . ?
C81B O22B P2B 121.9(7) . . ?
C83B O23B P2B 121.2(4) . . ?
C72B C71B O12B 109.0(8) . . ?
C74B C73B O13B 154.7(4) . . ?
C82B C81B O22B 117.5(11) . . ?
O23B C83B C84B 107.1(7) . . ?
C24C C1C C25C 118.9(3) . . ?
C24C C1C C2C 120.8(4) . . ?
C25C C1C C2C 120.2(3) . . ?
C3C C2C C1C 111.2(3) . . ?
C4C C3C C26C 117.2(3) . . ?
C4C C3C C2C 119.8(3) . . ?
C26C C3C C2C 122.9(3) . . ?
C3C C4C C5C 122.9(3) . . ?
C4C C5C C6C 116.3(4) . . ?
C4C C5C C30C 123.5(3) . . ?
C6C C5C C30C 120.1(4) . . ?
C7C C6C C5C 122.9(4) . . ?
C26C C7C C6C 118.1(3) . . ?
C26C C7C C8C 123.0(4) . . ?
C6C C7C C8C 118.7(4) . . ?
C9C C8C C7C 109.8(3) . . ?
C10C C9C C27C 118.9(4) . . ?
C10C C9C C8C 121.0(4) . . ?
C27C C9C C8C 120.0(5) . . ?
C11C C10C C9C 123.0(4) . . ?
C10C C11C C12C 116.4(5) . . ?
C10C C11C C40C 121.6(4) . . ?
C12C C11C C40C 121.8(4) . . ?
C13C C12C C11C 123.0(4) . . ?
C12C C13C C27C 118.9(4) . . ?
C12C C13C C14C 122.2(4) . . ?
C27C C13C C14C 118.8(5) . . ?
C15C C14C C13C 109.4(3) . . ?
C16C C15C C28C 117.9(4) . . ?
C16C C15C C14C 121.2(4) . . ?
C28C C15C C14C 120.6(4) . . ?
C15C C16C C17C 123.2(4) . . ?
C18C C17C C16C 116.1(4) . . ?
C18C C17C C50C 121.2(4) . . ?
C16C C17C C50C 122.7(4) . . ?
C19C C18C C17C 123.2(4) . . ?
C18C C19C C28C 118.0(4) . . ?
C18C C19C C20C 120.2(4) . . ?
C28C C19C C20C 121.4(5) . . ?
C21C C20C C19C 107.9(4) . . ?
C25C C21C C22C 118.5(4) . . ?
C25C C21C C20C 118.8(4) . . ?
C22C C21C C20C 122.4(4) . . ?
C21C C22C C23C 123.5(4) . . ?
C24C C23C C22C 115.8(4) . . ?
C24C C23C C60C 123.8(4) . . ?
C22C C23C C60C 120.3(4) . . ?
C1C C24C C23C 122.9(4) . . ?
O4C C25C C21C 119.3(4) . . ?
O4C C25C C1C 120.2(3) . . ?
C21C C25C C1C 120.4(4) . . ?
C7C C26C O1C 119.1(3) . . ?
C7C C26C C3C 122.4(4) . . ?
O1C C26C C3C 118.5(4) . . ?
O2C C27C C13C 120.2(4) . . ?
O2C C27C C9C 119.9(4) . . ?
C13C C27C C9C 119.8(5) . . ?
C19C C28C C15C 121.7(5) . . ?
C19C C28C O3C 119.2(4) . . ?
C15C C28C O3C 119.0(4) . . ?
C26C O1C C70C 113.9(3) . . ?
C28C O3C C80C 113.2(4) . . ?
C33C C30C C31C 109.0(4) . . ?
C33C C30C C5C 112.0(4) . . ?
C31C C30C C5C 110.9(4) . . ?
C33C C30C C32C 109.4(4) . . ?
C31C C30C C32C 106.4(4) . . ?
C5C C30C C32C 109.0(3) . . ?
C43C C40C C41C 111.1(9) . . ?
C43C C40C C42C 111.0(7) . . ?
C41C C40C C42C 107.5(7) . . ?
C43C C40C C11C 107.6(5) . . ?
C41C C40C C11C 110.5(5) . . ?
C42C C40C C11C 109.1(5) . . ?
C53C C50C C51C 111.3(8) . . ?
C53C C50C C17C 109.9(6) . . ?
C51C C50C C17C 110.2(4) . . ?
C53C C50C C52C 109.0(7) . . ?
C51C C50C C52C 104.8(7) . . ?
C17C C50C C52C 111.5(4) . . ?
C62C C60C C23C 113.6(4) . . ?
C62C C60C C63C 108.7(5) . . ?
C23C C60C C63C 109.1(4) . . ?
C62C C60C C61C 108.2(4) . . ?
C23C C60C C61C 109.4(4) . . ?
C63C C60C C61C 107.6(4) . . ?
O1C C70C P1C 106.9(3) . . ?
O13C P1C O11C 112.1(4) . . ?
O13C P1C O12C 111.4(4) . . ?
O11C P1C O12C 110.8(4) . . ?
O13C P1C C70C 110.5(4) . . ?
O11C P1C C70C 110.4(4) . . ?
O12C P1C C70C 101.2(2) . . ?
C71C O12C P1C 122.4(5) . . ?
C73C O13C P1C 125.4(11) . . ?
O3C C80C P2C 107.0(4) . . ?
O23C P2C O21C 119.2(7) . . ?
O23C P2C O22C 107.4(9) . . ?
O21C P2C O22C 111.5(7) . . ?
O23C P2C C80C 101.3(5) . . ?
O21C P2C C80C 109.2(6) . . ?
O22C P2C C80C 107.2(5) . . ?
C81C O22C P2C 141.4(12) . . ?
C83C O23C P2C 122.0(15) . . ?
O12C C71C C72C 106.6(7) . . ?
O13C C73C C74C 108.8(17) . 2_666 ?
O22C C81C C82C 126(2) . . ?
O23C C83C C84C 96(2) . . ?

loop_
_geom_bond_atom_site_label_1
_geom_bond_atom_site_label_2
_geom_bond_distance
_geom_bond_site_symmetry_2
_geom_bond_publ_flag
C1A C25A 1.389(6) . ?
C1A C24A 1.393(6) . ?
C1A C2A 1.523(7) . ?
C2A C3A 1.530(6) . ?
C3A C4A 1.381(6) . ?
C3A C26A 1.381(6) . ?
C4A C5A 1.390(6) . ?
C5A C6A 1.387(6) . ?
C5A C30A 1.545(6) . ?
C6A C7A 1.386(6) . ?
C7A C26A 1.382(6) . ?
C7A C8A 1.526(6) . ?
C8A C9A 1.507(6) . ?
C9A C27A 1.390(6) . ?
C9A C10A 1.396(6) . ?
C10A C11A 1.370(6) . ?
C11A C12A 1.390(6) . ?
C11A C40A 1.538(5) . ?
C12A C13A 1.377(6) . ?
C13A C27A 1.403(6) . ?
C13A C14A 1.519(6) . ?
C14A C15A 1.505(7) . ?
C15A C16A 1.381(6) . ?
C15A C28A 1.395(6) . ?
C16A C17A 1.386(7) . ?
C17A C18A 1.411(7) . ?
C17A C50A 1.527(7) . ?
C18A C19A 1.398(6) . ?
C19A C28A 1.382(6) . ?
C19A C20A 1.506(6) . ?
C20A C21A 1.511(6) . ?
C21A C22A 1.399(7) . ?
C21A C25A 1.401(6) . ?
C22A C23A 1.408(7) . ?
C23A C24A 1.398(7) . ?
C23A C60A 1.521(8) . ?
C25A O4A 1.352(5) . ?
C26A O1A 1.401(5) . ?
C27A O2A 1.369(5) . ?
C28A O3A 1.403(5) . ?
O1A C70A 1.437(5) . ?
O3A C80A 1.436(5) . ?
C30A C31A 1.502(8) . ?
C30A C32A 1.515(7) . ?
C30A C33A 1.552(7) . ?
C40A C45A 1.372(12) . ?
C40A C43A 1.452(11) . ?
C40A C42A 1.469(9) . ?
C40A C46A 1.500(17) . ?
C40A C41A 1.639(9) . ?
C40A C44A 1.766(13) . ?
C50A C51A 1.454(9) . ?
C50A C53A 1.518(10) . ?
C50A C52A 1.560(11) . ?
C60A C61A 1.411(9) . ?
C60A C63A 1.508(11) . ?
C60A C62A 1.531(12) . ?
C70A P1A 1.772(5) . ?
P1A O13A 1.411(9) . ?
P1A O11A 1.447(5) . ?
P1A O12A 1.533(4) . ?
P1A C71A 2.23(3) . ?
O12A C75A 1.522(14) . ?
O13A C71A 0.89(3) . ?
O13A C73A 1.62(2) . ?
C80A P2A 1.783(5) . ?
P2A O21A 1.467(6) . ?
P2A O23A 1.550(4) . ?
P2A O22A 1.564(5) . ?
O22A C83A 1.446(7) . ?
O23A C81A 1.418(7) . ?
C71A C72A 1.56(3) . ?
C73A C74A 1.41(3) . ?
C75A C76A 1.149(18) . ?
C81A C82A 1.473(8) . ?
C83A C84A 1.209(9) . ?
C1B C25B 1.389(6) . ?
C1B C24B 1.388(6) . ?
C1B C2B 1.522(5) . ?
C2B C3B 1.535(5) . ?
C3B C4B 1.372(6) . ?
C3B C26B 1.394(5) . ?
C4B C5B 1.384(6) . ?
C5B C6B 1.388(6) . ?
C5B C30B 1.545(6) . ?
C6B C7B 1.392(6) . ?
C7B C26B 1.380(5) . ?
C7B C8B 1.516(5) . ?
C8B C9B 1.516(6) . ?
C9B C10B 1.374(6) . ?
C9B C27B 1.397(6) . ?
C10B C11B 1.407(7) . ?
C11B C12B 1.402(7) . ?
C11B C40B 1.514(7) . ?
C12B C13B 1.398(6) . ?
C13B C27B 1.370(6) . ?
C13B C14B 1.524(6) . ?
C14B C15B 1.520(6) . ?
C15B C28B 1.377(6) . ?
C15B C16B 1.404(6) . ?
C16B C17B 1.399(6) . ?
C17B C18B 1.398(6) . ?
C17B C50B 1.522(6) . ?
C18B C19B 1.368(6) . ?
C19B C28B 1.396(6) . ?
C19B C20B 1.529(6) . ?
C20B C21B 1.501(6) . ?
C21B C25B 1.396(5) . ?
C21B C22B 1.408(6) . ?
C22B C23B 1.396(6) . ?
C23B C24B 1.389(6) . ?
C23B C60B 1.524(6) . ?
C25B O4B 1.384(5) . ?
C26B O1B 1.385(5) . ?
C27B O2B 1.381(5) . ?
C28B O3B 1.401(5) . ?
O1B C70B 1.453(5) . ?
O3B C80B 1.429(5) . ?
C30B C32B 1.504(9) . ?
C30B C31B 1.519(7) . ?
C30B C33B 1.553(9) . ?
C40B C41B 1.508(8) . ?
C40B C42B 1.535(7) . ?
C40B C43B 1.564(9) . ?
C50B C51B 1.532(9) . ?
C50B C52B 1.527(7) . ?
C50B C53B 1.527(7) . ?
C60B C63B 1.524(7) . ?
C60B C61B 1.523(6) . ?
C60B C62B 1.546(8) . ?
C70B P1B 1.765(5) . ?
P1B O13B 1.446(7) . ?
P1B O11B 1.458(6) . ?
P1B O12B 1.524(5) . ?
O12B C71B 1.473(10) . ?
O13B C73B 1.549(6) . ?
C80B P2B 1.787(6) . ?
P2B O21B 1.452(4) . ?
P2B O23B 1.528(5) . ?
P2B O22B 1.542(5) . ?
O22B C81B 1.437(12) . ?
O23B C83B 1.453(9) . ?
C71B C72B 1.438(12) . ?
C73B C74B 1.228(7) . ?
C81B C82B 1.293(13) . ?
C83B C84B 1.501(12) . ?
C1C C24C 1.389(5) . ?
C1C C25C 1.402(6) . ?
C1C C2C 1.523(5) . ?
C2C C3C 1.513(5) . ?
C3C C4C 1.382(5) . ?
C3C C26C 1.410(5) . ?
C4C C5C 1.401(5) . ?
C5C C6C 1.405(5) . ?
C5C C30C 1.521(6) . ?
C6C C7C 1.378(6) . ?
C7C C26C 1.373(6) . ?
C7C C8C 1.528(5) . ?
C8C C9C 1.504(6) . ?
C9C C10C 1.390(7) . ?
C9C C27C 1.403(6) . ?
C10C C11C 1.389(7) . ?
C11C C12C 1.393(7) . ?
C11C C40C 1.559(8) . ?
C12C C13C 1.390(7) . ?
C13C C27C 1.397(6) . ?
C13C C14C 1.518(6) . ?
C14C C15C 1.513(6) . ?
C15C C16C 1.366(7) . ?
C15C C28C 1.397(7) . ?
C16C C17C 1.408(6) . ?
C17C C18C 1.395(6) . ?
C17C C50C 1.518(7) . ?
C18C C19C 1.373(7) . ?
C19C C28C 1.392(6) . ?
C19C C20C 1.545(7) . ?
C20C C21C 1.505(7) . ?
C21C C25C 1.384(6) . ?
C21C C22C 1.390(6) . ?
C22C C23C 1.398(6) . ?
C23C C24C 1.391(5) . ?
C23C C60C 1.523(6) . ?
C25C O4C 1.372(5) . ?
C26C O1C 1.411(5) . ?
C27C O2C 1.362(6) . ?
C28C O3C 1.400(6) . ?
O1C C70C 1.431(5) . ?
O3C C80C 1.439(6) . ?
C30C C33C 1.512(6) . ?
C30C C31C 1.523(6) . ?
C30C C32C 1.526(6) . ?
C40C C43C 1.459(10) . ?
C40C C41C 1.483(9) . ?
C40C C42C 1.516(8) . ?
C50C C53C 1.458(10) . ?
C50C C51C 1.507(10) . ?
C50C C52C 1.532(9) . ?
C60C C62C 1.512(8) . ?
C60C C63C 1.537(7) . ?
C60C C61C 1.555(7) . ?
C70C P1C 1.789(5) . ?
P1C O13C 1.479(7) . ?
P1C O11C 1.530(10) . ?
P1C O12C 1.568(4) . ?
O12C C71C 1.452(9) . ?
O13C C73C 1.242(18) . ?
C80C P2C 1.767(8) . ?
P2C O23C 1.479(10) . ?
P2C O21C 1.487(8) . ?
P2C O22C 1.597(16) . ?
O22C C81C 1.43(2) . ?
O23C C83C 1.30(3) . ?
C71C C72C 1.479(12) . ?
C73C C74C 1.319(16) 2_666 ?
C74C C73C 1.319(16) 2_666 ?
C81C C82C 1.50(2) . ?
C83C C84C 1.61(3) . ?
O1SS C1SS 1.350(10) . ?
O2SS C2SS 1.136(18) . ?
O3SS C3SS 0.73(2) . ?
